data_7131625
loop_
_publ_author_name
'Hu, Guojun'
'Wang, Yanwei'
'Wang, Yaorong'
'Zhu, Xuehua'
'Yuan, Dan'
'Yao, Yingming'

_publ_section_title
;
 Random copolymerization of trimethylene carbonate with L-lactide
 initiated by amine-bridged bis(phenolate) neodymium alkoxides.
;
_journal_issue 45
_journal_name_full 'Chemical communications (Cambridge, England)'
_journal_page_first 6921
_journal_page_last 6924
_journal_paper_doi 10.1039/d3cc01766d
_journal_volume 59
_journal_year 2023
_chemical_formula_moiety '1(C38 H60 F3 N2 Nd O7), C4 H8 O'
_chemical_formula_sum 'C42 H68 F3 N2 Nd O8'
_chemical_formula_weight 930.22
_space_group_crystal_system triclinic
_space_group_IT_number 2
_space_group_name_Hall '-P 1'
_space_group_name_H-M_alt 'P -1'
_atom_sites_solution_hydrogens geom
_audit_creation_date 2023-05-02
_audit_creation_method
;
Olex2 1.5
(compiled 2021.07.19 svn.r715e62df for OlexSys, GUI svn.r6380)
;
_audit_update_record
;
2023-05-03 deposited with the CCDC.	2023-05-12 downloaded from the CCDC.
;
_cell_angle_alpha 99.326(3)
_cell_angle_beta 92.638(3)
_cell_angle_gamma 90.353(3)
_cell_formula_units_Z 4
_cell_length_a 11.4516(6)
_cell_length_b 17.9776(10)
_cell_length_c 21.6593(12)
_cell_measurement_reflns_used 9014
_cell_measurement_temperature 120.0
_cell_measurement_theta_max 105.190
_cell_measurement_theta_min 6.058
_cell_volume 4395.0(4)
_computing_cell_refinement 'SAINT V8.40B (?, 2016)'
_computing_data_collection 'SMART (Bruker AXS, 2000)'
_computing_data_reduction 'SAINT V8.40B (?, 2016)'
_computing_molecular_graphics 'Olex2 1.5 (Dolomanov et al., 2009)'
_computing_publication_material 'Olex2 1.5 (Dolomanov et al., 2009)'
_computing_structure_refinement 'SHELXL 2018/3 (Sheldrick, 2015)'
_computing_structure_solution 'SHELXT 2018/2 (Sheldrick, 2018)'
_diffrn_ambient_temperature 120.0
_diffrn_measured_fraction_theta_full 1.000
_diffrn_measured_fraction_theta_max 1.000
_diffrn_measurement_device_type 'Bruker APEX-II CCD'
_diffrn_measurement_method '\f and \w scans'
_diffrn_radiation_type GaK\a
_diffrn_radiation_wavelength 1.34138
_diffrn_reflns_av_R_equivalents 0.1163
_diffrn_reflns_av_unetI/netI 0.0900
_diffrn_reflns_Laue_measured_fraction_full 1.000
_diffrn_reflns_Laue_measured_fraction_max 1.000
_diffrn_reflns_limit_h_max 13
_diffrn_reflns_limit_h_min -13
_diffrn_reflns_limit_k_max 21
_diffrn_reflns_limit_k_min -21
_diffrn_reflns_limit_l_max 25
_diffrn_reflns_limit_l_min -25
_diffrn_reflns_number 101115
_diffrn_reflns_point_group_measured_fraction_full 1.000
_diffrn_reflns_point_group_measured_fraction_max 1.000
_diffrn_reflns_theta_full 52.978
_diffrn_reflns_theta_max 52.978
_diffrn_reflns_theta_min 2.583
_diffrn_source_current 3.57
_diffrn_source_power 0.2494002
_diffrn_source_voltage 69.86
_diffrn_standards_number 0
_exptl_absorpt_coefficient_mu 6.423
_exptl_absorpt_correction_T_max 0.7519
_exptl_absorpt_correction_T_min 0.5567
_exptl_absorpt_correction_type multi-scan
_exptl_absorpt_process_details
;
SADABS-2016/2 (Bruker,2016/2) was used for absorption correction.
wR2(int) was 0.1524 before and 0.0894 after correction.
The Ratio of minimum to maximum transmission is 0.7404.
The \l/2 correction factor is Not present.
;
_exptl_crystal_colour 'clear light blue'
_exptl_crystal_colour_lustre clear
_exptl_crystal_colour_modifier light
_exptl_crystal_colour_primary blue
_exptl_crystal_density_diffrn 1.406
_exptl_crystal_description block
_exptl_crystal_F_000 1940
_exptl_crystal_size_max 0.2
_exptl_crystal_size_mid 0.15
_exptl_crystal_size_min 0.1
_refine_diff_density_max 1.434
_refine_diff_density_min -2.231
_refine_diff_density_rms 0.122
_refine_ls_extinction_method none
_refine_ls_goodness_of_fit_ref 1.063
_refine_ls_hydrogen_treatment constr
_refine_ls_matrix_type full
_refine_ls_number_parameters 1312
_refine_ls_number_reflns 15529
_refine_ls_number_restraints 1063
_refine_ls_restrained_S_all 1.054
_refine_ls_R_factor_all 0.1016
_refine_ls_R_factor_gt 0.0639
_refine_ls_shift/su_max 0.001
_refine_ls_shift/su_mean 0.000
_refine_ls_structure_factor_coef Fsqd
_refine_ls_weighting_details 'w=1/[\s^2^(Fo^2^)+(0.0967P)^2^] where P=(Fo^2^+2Fc^2^)/3'
_refine_ls_weighting_scheme calc
_refine_ls_wR_factor_gt 0.1587
_refine_ls_wR_factor_ref 0.1774
_reflns_Friedel_coverage 0.000
_reflns_number_gt 10474
_reflns_number_total 15529
_reflns_threshold_expression 'I > 2\s(I)'
_cod_data_source_file d3cc01766d2.cif
_cod_data_source_block ga220115c_0m_a
_cod_depositor_comments 'Adding full bibliography for 7131624--7131625.cif.'
_cod_database_code 7131625
_shelx_shelxl_version_number 2018/3
_shelx_space_group_comment
;
The symmetry employed for this shelxl refinement is uniquely defined
by the following loop, which should always be used as a source of
symmetry information in preference to the above space-group names.
They are only intended as comments.
;
_shelx_estimated_absorpt_t_max 0.566
_shelx_estimated_absorpt_t_min 0.360
_olex2_refinement_description
;
1. Fixed Uiso
 At 1.2 times of:
  All C(H) groups, All C(H,H) groups, All C(H,H,H,H) groups
 At 1.5 times of:
  All C(H,H,H) groups
2. Restrained distances
 C81-C4 \\sim C41-C4
 with sigma of 0.02
 O0AA-C45 \\sim O0AA-C9
 with sigma of 0.02
 N2-C83 \\sim N3-C31
 with sigma of 0.02
 N3-C81 \\sim N2-C41
 with sigma of 0.02
 N2-C21 \\sim N3-C17
 with sigma of 0.02
 Nd1-N3 \\sim Nd1-N2
 with sigma of 0.02
 O5-C37 \\sim O13-C11
 with sigma of 0.02
 Nd1-O5 \\sim Nd1-O13
 with sigma of 0.02
 O5-C19 \\sim O13-C85
 with sigma of 0.04
 C73-C37 \\sim C43-C11
 with sigma of 0.04
 O5-C73 \\sim O13-C43
 with sigma of 0.02
 C37-C75 \\sim C11-C87
 with sigma of 0.04
 C73-C19 \\sim C43-C85
 with sigma of 0.04
 C37-C19 \\sim C11-C85
 with sigma of 0.02
 C75-C19 \\sim C87-C85
 with sigma of 0.02
 Nd1-C73 \\sim Nd1-C43
 with sigma of 0.04
 C73-C75 \\sim C43-C87
 with sigma of 0.02
 Nd1-C37 \\sim Nd1-C11
 with sigma of 0.04
 O5-C75 \\sim O13-C87
 with sigma of 0.04
 C45-C89 \\sim C9-C71
 with sigma of 0.02
 F0AA-F14 \\sim F14-F15 \\sim F0AA-F15
 with sigma of 0.02
 O1AA-C5 \\sim O5AA-C91
 with sigma of 0.02
 C79-C65 \\sim C23-C93
 with sigma of 0.02
 Nd0A-O5AA \\sim Nd0A-O1AA
 with sigma of 0.02
 C47-C93 \\sim C77-C65
 with sigma of 0.02
 C91-C47 \\sim C5-C77
 with sigma of 0.02
 O5AA-C23 \\sim O1AA-C79
 with sigma of 0.02
 F15-C89 \\sim F0AA-C89 \\sim F14-C89
 with sigma of 0.02
 F0AA-F15 \\sim F0AA-F14 \\sim F14-F15
 with sigma of 0.02
 O3-C95 \\sim O3-C97
 with sigma of 0.02
 C95-C3 \\sim C97-C49
 with sigma of 0.02
 F1AA-C49 \\sim F3-C49 \\sim F2-C3 \\sim F11-C3 \\sim F13-C49 \\sim F1-C3
 with sigma of 0.02
 F13-C97 \\sim F3-C97 \\sim F1AA-C97
 with sigma of 0.02
 O15-C2 \\sim O11-C2
 with sigma of 0.02
 C99-C67 \\sim C39-C67
 with sigma of 0.02
 F0AA-F15 \\sim F0AA-F14 \\sim F15-F14
 with sigma of 0.02
 N5-C57 \\sim N5-C25
 with sigma of 0.02
 C6-C25 \\sim C6-C57
 with sigma of 0.02
 Nd0A-N1AA \\sim Nd0A-N5
 with sigma of 0.02
 N5-C59 \\sim N1AA-C101
 with sigma of 0.02
 N5-C69 \\sim N1AA-C51
 with sigma of 0.02
3. Uiso/Uaniso restraints and constraints
O5 \\sim O13 \\sim C11 \\sim C19 \\sim C37 \\sim C43 \\sim C73 \\sim C75 \\sim
C85 \\sim C87: within 3.8A with sigma of 0.01 and sigma for terminal atoms of
0.01 within 3.8A
F1AA \\sim F2 \\sim F3 \\sim F1 \\sim F11 \\sim F13 \\sim O3 \\sim C3 \\sim C49
\\sim C95 \\sim C97: within 3.8A with sigma of 0.01 and sigma for terminal
atoms of 0.01 within 3.8A
O11 \\sim O15 \\sim C39 \\sim C99: within 3.8A with sigma of 0.01 and sigma for
terminal atoms of 0.01 within 3.8A
Uanis(F3AA) \\sim Ueq, Uanis(C71) \\sim Ueq, Uanis(C9) \\sim Ueq, Uanis(F4AA)
\\sim Ueq, Uanis(F2AA) \\sim Ueq, Uanis(C89) \\sim Ueq, Uanis(F14) \\sim Ueq,
Uanis(F15) \\sim Ueq, Uanis(F0AA) \\sim Ueq, Uanis(C45) \\sim Ueq: with sigma
of 0.01 and sigma for terminal atoms of 0.01
Uanis(C25) \\sim Ueq: with sigma of 0.01 and sigma for terminal atoms of 0.02
4. Rigid body (RIGU) restrains
 F0AA, F14, F15, O0AA, C45, C89
 with sigma for 1-2 distances of 0.004 and sigma for 1-3 distances of 0.004
 N3, C17, C31, C81
 with sigma for 1-2 distances of 0.004 and sigma for 1-3 distances of 0.004
 N2, C21, C41, C83
 with sigma for 1-2 distances of 0.004 and sigma for 1-3 distances of 0.004
 Nd0A, O5AA, C23, C47, C91, C93
 with sigma for 1-2 distances of 0.004 and sigma for 1-3 distances of 0.004
 Nd0A, O1AA, C5, C65, C77, C79
 with sigma for 1-2 distances of 0.004 and sigma for 1-3 distances of 0.004
 F2, F1, F11, O3, C3, C95
 with sigma for 1-2 distances of 0.004 and sigma for 1-3 distances of 0.004
 F1AA, F3, F13, O3, C49, C97
 with sigma for 1-2 distances of 0.004 and sigma for 1-3 distances of 0.004
 O11, C2, C39, C67, C96
 with sigma for 1-2 distances of 0.004 and sigma for 1-3 distances of 0.004
 O15, C2, C67, C96, C99
 with sigma for 1-2 distances of 0.004 and sigma for 1-3 distances of 0.004
 N1AA, C25, C51, C101
 with sigma for 1-2 distances of 0.004 and sigma for 1-3 distances of 0.004
 N5, C57, C59, C69
 with sigma for 1-2 distances of 0.004 and sigma for 1-3 distances of 0.004
5. Others
 Sof(H4BC)=Sof(H4BD)=Sof(C21)=Sof(H21A)=Sof(H21B)=Sof(H21C)=Sof(C41)=Sof(H41A)=
 Sof(H41B)=Sof(C83)=Sof(H83A)=Sof(H83B)=Sof(H83C)=1-FVAR(1)
 Sof(H4AA)=Sof(H4AB)=Sof(C17)=Sof(H17A)=Sof(H17B)=Sof(H17C)=Sof(C31)=Sof(H31A)=
 Sof(H31B)=Sof(H31C)=Sof(C81)=Sof(H81A)=Sof(H81B)=FVAR(1)
 Sof(N2)=1-FVAR(2)
 Sof(N3)=FVAR(2)
 Sof(O13)=Sof(C11)=Sof(H11A)=Sof(H11B)=Sof(C43)=Sof(H43A)=Sof(H43B)=Sof(C85)=
 Sof(H85A)=Sof(H85B)=Sof(C87)=Sof(H87A)=Sof(H87B)=1-FVAR(3)
 Sof(O5)=Sof(C19)=Sof(H19A)=Sof(H19B)=Sof(C37)=Sof(H37A)=Sof(H37B)=Sof(C73)=
 Sof(H73A)=Sof(H73B)=Sof(C75)=Sof(H75A)=Sof(H75B)=FVAR(3)
 Sof(F0AA)=Sof(F14)=Sof(F15)=Sof(C45)=Sof(H45A)=Sof(H45B)=Sof(C89)=1-FVAR(4)
 Sof(F3AA)=Sof(F4AA)=Sof(F2AA)=Sof(C9)=Sof(H9A)=Sof(H9B)=Sof(C71)=FVAR(4)
 Sof(O5AA)=Sof(C23)=Sof(H23A)=Sof(H23B)=Sof(C47)=Sof(H47A)=Sof(H47B)=Sof(C91)=
 Sof(H91A)=Sof(H91B)=Sof(C93)=Sof(H93A)=Sof(H93B)=1-FVAR(5)
 Sof(O1AA)=Sof(C5)=Sof(H5A)=Sof(H5B)=Sof(C65)=Sof(H65A)=Sof(H65B)=Sof(C77)=
 Sof(H77A)=Sof(H77B)=Sof(C79)=Sof(H79A)=Sof(H79B)=FVAR(5)
 Sof(F1AA)=Sof(F3)=Sof(F13)=Sof(C49)=Sof(C97)=Sof(H97A)=Sof(H97B)=1-FVAR(6)
 Sof(F2)=Sof(F1)=Sof(F11)=Sof(C3)=Sof(C95)=Sof(H95A)=Sof(H95B)=FVAR(6)
 Sof(O15)=Sof(H2BC)=Sof(H2BD)=Sof(H67C)=Sof(H67D)=Sof(C99)=Sof(H99A)=Sof(H99B)=
 1-FVAR(7)
 Sof(O11)=Sof(H2AA)=Sof(H2AB)=Sof(C39)=Sof(H39A)=Sof(H39B)=Sof(H67A)=Sof(H67B)=
 FVAR(7)
 Sof(H6BC)=Sof(H6BD)=Sof(C25)=Sof(H25A)=Sof(H25B)=1-FVAR(8)
 Sof(H6AA)=Sof(H6AB)=Sof(C57)=Sof(H57A)=Sof(H57B)=FVAR(8)
 Sof(N1AA)=Sof(C51)=Sof(H51A)=Sof(H51B)=Sof(H51C)=Sof(C101)=Sof(H10A)=
 Sof(H10B)=Sof(H10C)=1-FVAR(9)
 Sof(N5)=Sof(C59)=Sof(H59A)=Sof(H59B)=Sof(H59C)=Sof(C69)=Sof(H69A)=Sof(H69B)=
 Sof(H69C)=FVAR(9)
6.a Secondary CH2 refined with riding coordinates:
 C5(H5A,H5B), C6(H6AA,H6AB), C6(H6BC,H6BD), C9(H9A,H9B), C23(H23A,H23B),
 C25(H25A,H25B), C26(H26A,H26B), C38(H38A,H38B), C45(H45A,H45B), C47(H47A,H47B),
  C57(H57A,H57B), C61(H61A,H61B), C65(H65A,H65B), C70(H70A,H70B), C77(H77A,
 H77B), C79(H79A,H79B), C90(H90A,H90B), C91(H91A,H91B), C93(H93A,H93B),
 C98(H98A,H98B), C4(H4AA,H4AB), C4(H4BC,H4BD), C11(H11A,H11B), C18(H18A,H18B),
 C19(H19A,H19B), C24(H24A,H24B), C29(H29A,H29B), C37(H37A,H37B), C41(H41A,H41B),
  C43(H43A,H43B), C73(H73A,H73B), C75(H75A,H75B), C81(H81A,H81B), C82(H82A,
 H82B), C85(H85A,H85B), C86(H86A,H86B), C87(H87A,H87B), C95(H95A,H95B),
 C97(H97A,H97B), C102(H10G,H10H), C7(H7A,H7B), C33(H33A,H33B), C35(H35A,H35B),
 C63(H63A,H63B), C2(H2AA,H2AB), C2(H2BC,H2BD), C39(H39A,H39B), C67(H67A,H67B),
 C67(H67C,H67D), C96(H96A,H96B), C99(H99A,H99B)
6.b Aromatic/amide H refined with riding coordinates:
 C8(H8), C30(H30), C36(H36), C48(H48), C44(H44), C52(H52), C64(H64), C68(H68)
6.c Idealised Me refined as rotating group:
 C15(H15A,H15B,H15C), C27(H27A,H27B,H27C), C42(H42A,H42B,H42C), C51(H51A,H51B,
 H51C), C53(H53A,H53B,H53C), C59(H59A,H59B,H59C), C69(H69A,H69B,H69C), C76(H76A,
 H76B,H76C), C80(H80A,H80B,H80C), C84(H84A,H84B,H84C), C94(H94A,H94B,H94C),
 C101(H10A,H10B,H10C), C13(H13A,H13B,H13C), C17(H17A,H17B,H17C), C21(H21A,H21B,
 H21C), C31(H31A,H31B,H31C), C50(H50A,H50B,H50C), C54(H54A,H54B,H54C), C55(H55A,
 H55B,H55C), C62(H62A,H62B,H62C), C66(H66A,H66B,H66C), C83(H83A,H83B,H83C),
 C100(H10D,H10E,H10F), C103(H10I,H10J,H10K)
;
_olex2_submission_special_instructions 'No special instructions were received'

loop_
_space_group_symop_operation_xyz
'x, y, z'
'-x, -y, -z'

loop_
_atom_site_label
_atom_site_type_symbol
_atom_site_fract_x
_atom_site_fract_y
_atom_site_fract_z
_atom_site_U_iso_or_equiv
_atom_site_adp_type
_atom_site_occupancy
_atom_site_site_symmetry_order
_atom_site_calc_flag
_atom_site_refinement_flags_posn
_atom_site_refinement_flags_adp
_atom_site_refinement_flags_occupancy
_atom_site_disorder_assembly
_atom_site_disorder_group
Nd0A Nd 0.52243(3) 0.42621(2) 0.71127(2) 0.03838(13) Uani 1 1 d D . . . .
F0AA F 0.5550(16) 0.1097(10) 0.6154(10) 0.056(5) Uani 0.250(8) 1 d D U P A 2
F3AA F 0.5672(6) 0.1655(4) 0.6968(4) 0.081(2) Uani 0.750(8) 1 d . U P A 1
F4AA F 0.4844(12) 0.1088(6) 0.6094(5) 0.140(4) Uani 0.750(8) 1 d . U P A 1
F2AA F 0.6535(11) 0.1868(6) 0.6189(6) 0.162(5) Uani 0.750(8) 1 d . U P A 1
F14 F 0.5522(19) 0.1974(11) 0.5729(9) 0.088(6) Uani 0.250(8) 1 d D U P A 2
F15 F 0.4123(19) 0.1794(14) 0.6241(11) 0.107(7) Uani 0.250(8) 1 d D U P A 2
O4AA O 0.6839(4) 0.4401(3) 0.7745(2) 0.0416(11) Uani 1 1 d . . . . .
O1AA O 0.5939(11) 0.4249(6) 0.6005(5) 0.053(3) Uani 0.554(17) 1 d D . P B 1
O5AA O 0.6684(17) 0.4064(8) 0.6235(7) 0.062(5) Uani 0.446(17) 1 d D . P B 2
O7AA O 0.8006(4) 0.5163(3) 1.0270(2) 0.0497(13) Uani 1 1 d . . . . .
O6AA O -0.0364(4) 0.6183(4) 0.7698(3) 0.0694(17) Uani 1 1 d . . . . .
O0AA O 0.5090(5) 0.3063(3) 0.6683(3) 0.0752(18) Uani 1 1 d D . . . .
O17 O 0.6010(4) 0.5559(3) 0.6883(2) 0.0464(12) Uani 1 1 d . . . . .
O2AA O 0.3605(4) 0.4787(2) 0.6785(2) 0.0423(11) Uani 1 1 d . . . . .
N0AA N 0.4616(4) 0.5231(3) 0.8138(3) 0.0390(14) Uani 1 1 d . . . . .
N5 N 0.3809(13) 0.3654(7) 0.7887(6) 0.042(3) Uani 0.71(2) 1 d D . P B 1
N1AA N 0.422(3) 0.3639(16) 0.8031(11) 0.032(7) Uani 0.29(2) 1 d D . P B 2
C1 C 0.7179(6) 0.4569(4) 0.8347(3) 0.0385(16) Uani 1 1 d . . . . .
C5 C 0.5336(15) 0.3878(11) 0.5445(7) 0.069(5) Uani 0.554(17) 1 d D . P B 1
H5A H 0.492171 0.425137 0.522870 0.082 Uiso 0.554(17) 1 calc R U P B 1
H5B H 0.475193 0.351374 0.554771 0.082 Uiso 0.554(17) 1 calc R U P B 1
C6 C 0.3974(5) 0.4900(4) 0.8600(3) 0.0382(16) Uani 1 1 d D . . . .
H6AA H 0.349210 0.529501 0.883391 0.046 Uiso 0.698(14) 1 calc R U P C 1
H6AB H 0.454316 0.472851 0.890314 0.046 Uiso 0.698(14) 1 calc R U P C 1
H6BC H 0.312611 0.490585 0.848999 0.046 Uiso 0.302(14) 1 calc R U P C 2
H6BD H 0.411620 0.521075 0.901798 0.046 Uiso 0.302(14) 1 calc R U P C 2
C8 C 0.0585(6) 0.5392(4) 0.6933(4) 0.0493(19) Uani 1 1 d . . . . .
H8 H -0.015399 0.533194 0.671234 0.059 Uiso 1 1 calc R U . . .
C9 C 0.4621(13) 0.2402(7) 0.6327(6) 0.088(4) Uani 0.750(8) 1 d D U P A 1
H9A H 0.455210 0.244766 0.587758 0.105 Uiso 0.750(8) 1 calc R U P A 1
H9B H 0.383951 0.228720 0.646772 0.105 Uiso 0.750(8) 1 calc R U P A 1
C10 C 0.8101(5) 0.4191(4) 0.8613(3) 0.0393(17) Uani 1 1 d . . . . .
C15 C 0.0183(6) 0.4483(6) 0.5726(4) 0.077(3) Uani 1 1 d . . . . .
H15A H -0.033582 0.425619 0.599414 0.116 Uiso 1 1 calc R U . . .
H15B H 0.015849 0.417773 0.530775 0.116 Uiso 1 1 calc R U . . .
H15C H -0.007510 0.499482 0.569578 0.116 Uiso 1 1 calc R U . . .
C23 C 0.7449(15) 0.3447(12) 0.6160(9) 0.067(6) Uani 0.446(17) 1 d D . P B 2
H23A H 0.711320 0.302593 0.634012 0.081 Uiso 0.446(17) 1 calc R U P B 2
H23B H 0.820875 0.359543 0.638383 0.081 Uiso 0.446(17) 1 calc R U P B 2
C25 C 0.433(2) 0.4116(10) 0.8627(11) 0.047(7) Uani 0.302(14) 1 d D U P B 2
H25A H 0.515788 0.411879 0.878661 0.056 Uiso 0.302(14) 1 calc R U P C 2
H25B H 0.384781 0.390555 0.892537 0.056 Uiso 0.302(14) 1 calc R U P C 2
C26 C 0.5708(5) 0.5622(4) 0.8434(3) 0.0396(17) Uani 1 1 d . . . . .
H26A H 0.548166 0.604073 0.875995 0.048 Uiso 1 1 calc R U . . .
H26B H 0.610369 0.584768 0.811046 0.048 Uiso 1 1 calc R U . . .
C27 C 0.9789(6) 0.3273(4) 0.8577(4) 0.057(2) Uani 1 1 d . . . . .
H27A H 1.030136 0.297299 0.828549 0.085 Uiso 1 1 calc R U . . .
H27B H 0.945339 0.295135 0.884952 0.085 Uiso 1 1 calc R U . . .
H27C H 1.024323 0.368452 0.883238 0.085 Uiso 1 1 calc R U . . .
C30 C 0.8356(5) 0.4391(4) 0.9254(3) 0.0402(17) Uani 1 1 d . . . . .
H30 H 0.897058 0.413604 0.943887 0.048 Uiso 1 1 calc R U . . .
C32 C 0.6581(5) 0.5144(4) 0.8729(3) 0.0374(16) Uani 1 1 d . . . . .
C34 C 0.2726(6) 0.5623(4) 0.7576(3) 0.0405(17) Uani 1 1 d . . . . .
C36 C 0.6878(6) 0.5307(4) 0.9367(3) 0.0404(17) Uani 1 1 d . . . . .
H36 H 0.645809 0.568064 0.962557 0.048 Uiso 1 1 calc R U . . .
C38 C 0.5420(6) 0.6021(4) 0.6470(4) 0.0468(19) Uani 1 1 d . . . . .
H38A H 0.510175 0.648084 0.671662 0.056 Uiso 1 1 calc R U . . .
H38B H 0.476900 0.573417 0.622066 0.056 Uiso 1 1 calc R U . . .
C40 C 0.8807(6) 0.3600(4) 0.8207(3) 0.0420(17) Uani 1 1 d . . . . .
C42 C 0.2230(6) 0.4835(5) 0.5554(3) 0.055(2) Uani 1 1 d . . . . .
H42A H 0.197815 0.534446 0.551089 0.082 Uiso 1 1 calc R U . . .
H42B H 0.216314 0.451002 0.514347 0.082 Uiso 1 1 calc R U . . .
H42C H 0.304572 0.485262 0.571453 0.082 Uiso 1 1 calc R U . . .
C45 C 0.570(3) 0.2400(14) 0.6776(16) 0.075(7) Uani 0.250(8) 1 d D U P A 2
H45A H 0.553760 0.226457 0.718990 0.090 Uiso 0.250(8) 1 calc R U P A 2
H45B H 0.654934 0.247187 0.675153 0.090 Uiso 0.250(8) 1 calc R U P A 2
C47 C 0.642(3) 0.334(2) 0.5238(14) 0.082(9) Uani 0.446(17) 1 d D . P B 2
H47A H 0.586899 0.294814 0.531678 0.099 Uiso 0.446(17) 1 calc R U P B 2
H47B H 0.637820 0.337564 0.478512 0.099 Uiso 0.446(17) 1 calc R U P B 2
C48 C 0.1738(6) 0.5974(4) 0.7837(3) 0.0453(18) Uani 1 1 d . . . . .
H48 H 0.179261 0.629843 0.822953 0.054 Uiso 1 1 calc R U . . .
C51 C 0.473(4) 0.291(2) 0.810(2) 0.056(9) Uani 0.29(2) 1 d D . P B 2
H51A H 0.476705 0.259473 0.768411 0.083 Uiso 0.29(2) 1 calc R U P B 2
H51B H 0.424008 0.265111 0.836149 0.083 Uiso 0.29(2) 1 calc R U P B 2
H51C H 0.551856 0.298404 0.829347 0.083 Uiso 0.29(2) 1 calc R U P B 2
C53 C 0.1785(8) 0.3698(5) 0.6056(4) 0.068(2) Uani 1 1 d . . . . .
H53A H 0.259947 0.368657 0.621419 0.101 Uiso 1 1 calc R U . . .
H53B H 0.169806 0.338999 0.563908 0.101 Uiso 1 1 calc R U . . .
H53C H 0.127342 0.349648 0.634126 0.101 Uiso 1 1 calc R U . . .
C56 C 0.2646(6) 0.5133(4) 0.6993(3) 0.0409(17) Uani 1 1 d . . . . .
C57 C 0.3181(9) 0.4235(5) 0.8310(5) 0.045(3) Uani 0.698(14) 1 d D . P B 1
H57A H 0.285474 0.400072 0.864916 0.054 Uiso 0.698(14) 1 calc R U P C 1
H57B H 0.251961 0.442277 0.807057 0.054 Uiso 0.698(14) 1 calc R U P C 1
C59 C 0.2961(10) 0.3119(9) 0.7543(7) 0.053(4) Uani 0.71(2) 1 d D . P B 1
H59A H 0.243766 0.337985 0.728131 0.080 Uiso 0.71(2) 1 calc R U P B 1
H59B H 0.250322 0.289577 0.784000 0.080 Uiso 0.71(2) 1 calc R U P B 1
H59C H 0.337065 0.272024 0.727755 0.080 Uiso 0.71(2) 1 calc R U P B 1
C60 C 0.7774(6) 0.4932(4) 0.9631(3) 0.0390(16) Uani 1 1 d . . . . .
C61 C 0.7191(6) 0.5846(5) 0.6989(4) 0.068(2) Uani 1 1 d . . . . .
H61A H 0.774433 0.542808 0.700327 0.081 Uiso 1 1 calc R U . . .
H61B H 0.727273 0.619763 0.739092 0.081 Uiso 1 1 calc R U . . .
C65 C 0.7230(19) 0.3379(16) 0.5476(9) 0.070(6) Uani 0.554(17) 1 d D . P B 1
H65A H 0.798309 0.338687 0.527058 0.084 Uiso 0.554(17) 1 calc R U P B 1
H65B H 0.715609 0.289935 0.564117 0.084 Uiso 0.554(17) 1 calc R U P B 1
C69 C 0.4628(14) 0.3252(11) 0.8252(8) 0.053(4) Uani 0.71(2) 1 d D . P B 1
H69A H 0.491543 0.280621 0.798274 0.080 Uiso 0.71(2) 1 calc R U P B 1
H69B H 0.422683 0.309510 0.860091 0.080 Uiso 0.71(2) 1 calc R U P B 1
H69C H 0.528848 0.358607 0.841702 0.080 Uiso 0.71(2) 1 calc R U P B 1
C70 C 0.3901(6) 0.5842(4) 0.7901(3) 0.0413(17) Uani 1 1 d . . . . .
H70A H 0.377451 0.624251 0.826208 0.050 Uiso 1 1 calc R U . . .
H70B H 0.437781 0.606763 0.760687 0.050 Uiso 1 1 calc R U . . .
C71 C 0.5507(16) 0.1784(9) 0.6442(9) 0.097(6) Uani 0.750(8) 1 d D U P A 1
C76 C 0.9407(6) 0.3973(4) 0.7704(4) 0.056(2) Uani 1 1 d . . . . .
H76A H 0.980567 0.358661 0.741933 0.084 Uiso 1 1 calc R U . . .
H76B H 0.997941 0.435188 0.790889 0.084 Uiso 1 1 calc R U . . .
H76C H 0.881641 0.421545 0.746469 0.084 Uiso 1 1 calc R U . . .
C77 C 0.622(2) 0.3473(18) 0.5029(10) 0.078(8) Uani 0.554(17) 1 d D . P B 1
H77A H 0.591700 0.297747 0.481350 0.094 Uiso 0.554(17) 1 calc R U P B 1
H77B H 0.645874 0.377597 0.471082 0.094 Uiso 0.554(17) 1 calc R U P B 1
C78 C 0.1563(6) 0.5015(4) 0.6657(3) 0.0435(17) Uani 1 1 d . . . . .
C79 C 0.7143(13) 0.4061(14) 0.6004(10) 0.073(7) Uani 0.554(17) 1 d D . P B 1
H79A H 0.741070 0.392748 0.641264 0.087 Uiso 0.554(17) 1 calc R U P B 1
H79B H 0.762444 0.448950 0.591955 0.087 Uiso 0.554(17) 1 calc R U P B 1
C80 C 0.8762(6) 0.4702(4) 1.0579(3) 0.0511(19) Uani 1 1 d . . . . .
H80A H 0.952920 0.468346 1.039489 0.077 Uiso 1 1 calc R U . . .
H80B H 0.842917 0.419098 1.053025 0.077 Uiso 1 1 calc R U . . .
H80C H 0.884900 0.491337 1.102532 0.077 Uiso 1 1 calc R U . . .
C84 C 0.8010(6) 0.2929(4) 0.7877(4) 0.054(2) Uani 1 1 d . . . . .
H84A H 0.740139 0.311815 0.761196 0.081 Uiso 1 1 calc R U . . .
H84B H 0.764339 0.268625 0.819474 0.081 Uiso 1 1 calc R U . . .
H84C H 0.848443 0.256063 0.761800 0.081 Uiso 1 1 calc R U . . .
C88 C 0.0673(6) 0.5834(4) 0.7503(4) 0.0483(19) Uani 1 1 d . . . . .
C89 C 0.521(2) 0.1777(13) 0.6236(14) 0.056(6) Uani 0.250(8) 1 d D U P A 2
C90 C 0.6325(7) 0.6222(5) 0.6054(4) 0.057(2) Uani 1 1 d . . . . .
H90A H 0.616130 0.671563 0.592408 0.069 Uiso 1 1 calc R U . . .
H90B H 0.636345 0.583393 0.567467 0.069 Uiso 1 1 calc R U . . .
C91 C 0.616(3) 0.4093(14) 0.5625(10) 0.084(8) Uani 0.446(17) 1 d D . P B 2
H91A H 0.650328 0.451105 0.544335 0.101 Uiso 0.446(17) 1 calc R U P B 2
H91B H 0.530604 0.416570 0.564629 0.101 Uiso 0.446(17) 1 calc R U P B 2
C92 C 0.1449(6) 0.4514(5) 0.6013(4) 0.052(2) Uani 1 1 d . . . . .
C93 C 0.764(3) 0.319(2) 0.5455(11) 0.082(8) Uani 0.446(17) 1 d D . P B 2
H93A H 0.822927 0.350063 0.529220 0.098 Uiso 0.446(17) 1 calc R U P B 2
H93B H 0.783472 0.264891 0.535643 0.098 Uiso 0.446(17) 1 calc R U P B 2
C94 C -0.0566(7) 0.6297(5) 0.8337(4) 0.061(2) Uani 1 1 d . . . . .
H94A H -0.137356 0.645858 0.840073 0.092 Uiso 1 1 calc R U . . .
H94B H -0.002721 0.668747 0.855825 0.092 Uiso 1 1 calc R U . . .
H94C H -0.043910 0.582585 0.850177 0.092 Uiso 1 1 calc R U . . .
C98 C 0.7441(7) 0.6255(6) 0.6447(4) 0.078(3) Uani 1 1 d . . . . .
H98A H 0.767761 0.678482 0.660442 0.093 Uiso 1 1 calc R U . . .
H98B H 0.807615 0.600452 0.620053 0.093 Uiso 1 1 calc R U . . .
C101 C 0.301(2) 0.355(2) 0.7820(15) 0.044(8) Uani 0.29(2) 1 d D . P B 2
H10A H 0.263932 0.404307 0.787395 0.066 Uiso 0.29(2) 1 calc R U P B 2
H10B H 0.261681 0.322074 0.806672 0.066 Uiso 0.29(2) 1 calc R U P B 2
H10C H 0.295794 0.332247 0.737671 0.066 Uiso 0.29(2) 1 calc R U P B 2
Nd1 Nd 0.96061(3) 0.05639(2) 0.28602(2) 0.04095(14) Uani 1 1 d D . . . .
F1AA F 1.0803(19) -0.1666(12) 0.3637(11) 0.120(2) Uani 0.280(5) 1 d D U P D 2
F2 F 0.8398(9) -0.1503(5) 0.3787(5) 0.129(2) Uani 0.720(5) 1 d D U P D 1
F3 F 0.944(2) -0.1094(13) 0.4329(10) 0.123(2) Uani 0.280(5) 1 d D U P D 2
F1 F 0.9408(9) -0.2022(5) 0.3126(5) 0.123(2) Uani 0.720(5) 1 d D U P D 1
F11 F 0.9943(9) -0.2024(5) 0.4113(5) 0.122(2) Uani 0.720(5) 1 d D U P D 1
F13 F 0.886(2) -0.2092(12) 0.3923(11) 0.121(2) Uani 0.280(5) 1 d D U P D 2
O3 O 0.9686(7) -0.0448(4) 0.3304(3) 0.1051(18) Uani 1 1 d D U . . .
O1 O 0.7993(4) 0.0461(3) 0.2225(2) 0.0414(11) Uani 1 1 d . . . . .
O2 O 1.1243(4) 0.1208(3) 0.3169(2) 0.0439(12) Uani 1 1 d . . . . .
O5 O 0.8194(8) 0.0778(5) 0.3755(4) 0.0680(19) Uani 0.722(7) 1 d D U P E 1
O7 O 0.7005(4) -0.0025(3) -0.0322(2) 0.0516(13) Uani 1 1 d . . . . .
O6 O 1.5236(4) 0.2325(3) 0.2295(3) 0.0638(16) Uani 1 1 d . . . . .
O13 O 0.8864(19) 0.0976(13) 0.3966(7) 0.067(2) Uani 0.278(7) 1 d D U P E 2
O4 O 0.8944(4) 0.1957(3) 0.3069(2) 0.0439(12) Uani 1 1 d . . . . .
N1 N 1.0275(4) 0.1080(3) 0.1821(3) 0.0387(13) Uani 1 1 d . . . . .
N2 N 1.061(3) -0.0473(14) 0.1989(10) 0.043(7) Uani 0.30(5) 1 d D . P E 2
N3 N 1.1024(19) -0.0381(6) 0.2127(9) 0.046(4) Uani 0.70(5) 1 d D . P E 1
C3 C 0.9568(13) -0.1615(9) 0.3677(7) 0.116(2) Uani 0.720(5) 1 d D U P D 1
C4 C 1.0947(6) 0.0538(4) 0.1383(3) 0.0464(19) Uani 1 1 d D . . . .
H4AA H 1.145930 0.082471 0.114713 0.056 Uiso 0.667(13) 1 calc R U P F 1
H4AB H 1.039238 0.023441 0.107721 0.056 Uiso 0.667(13) 1 calc R U P F 1
H4BC H 1.084057 0.066484 0.095620 0.056 Uiso 0.333(13) 1 calc R U P F 2
H4BD H 1.178898 0.059785 0.150887 0.056 Uiso 0.333(13) 1 calc R U P F 2
C11 C 0.7618(19) 0.088(2) 0.4006(12) 0.070(3) Uani 0.278(7) 1 d D U P E 2
H11A H 0.732516 0.045702 0.368509 0.084 Uiso 0.278(7) 1 calc R U P E 2
H11B H 0.721231 0.134455 0.392869 0.084 Uiso 0.278(7) 1 calc R U P E 2
C12 C 0.6768(5) -0.0168(4) 0.1364(3) 0.0400(17) Uani 1 1 d . . . . .
C13 C 1.2470(7) 0.1791(5) 0.4415(4) 0.068(2) Uani 1 1 d . . . . .
H13A H 1.167761 0.169217 0.422773 0.103 Uiso 1 1 calc R U . . .
H13B H 1.265463 0.233034 0.445520 0.103 Uiso 1 1 calc R U . . .
H13C H 1.251721 0.163988 0.483013 0.103 Uiso 1 1 calc R U . . .
C14 C 0.8311(5) 0.0716(4) 0.1206(3) 0.0363(16) Uani 1 1 d . . . . .
C16 C 1.2198(5) 0.1500(4) 0.2968(3) 0.0388(16) Uani 1 1 d . . . . .
C17 C 1.0241(12) -0.0959(10) 0.1773(8) 0.054(4) Uani 0.667(13) 1 d D . P E 1
H17A H 0.979908 -0.120156 0.206382 0.081 Uiso 0.667(13) 1 calc R U P F 1
H17B H 1.070150 -0.133711 0.151531 0.081 Uiso 0.667(13) 1 calc R U P F 1
H17C H 0.969701 -0.072429 0.150133 0.081 Uiso 0.667(13) 1 calc R U P F 1
C18 C 1.0992(6) 0.1785(4) 0.2034(3) 0.0417(17) Uani 1 1 d . . . . .
H18A H 1.114134 0.201348 0.165892 0.050 Uiso 1 1 calc R U . . .
H18B H 1.050243 0.214181 0.230400 0.050 Uiso 1 1 calc R U . . .
C19 C 0.7102(10) 0.0217(8) 0.4456(5) 0.070(2) Uani 0.722(7) 1 d D U P E 1
H19A H 0.751243 -0.022397 0.457720 0.084 Uiso 0.722(7) 1 calc R U P E 1
H19B H 0.626515 0.018073 0.454384 0.084 Uiso 0.722(7) 1 calc R U P E 1
C20 C 0.6025(6) -0.0555(4) 0.1796(3) 0.0477(18) Uani 1 1 d . . . . .
C21 C 0.997(3) -0.1194(16) 0.1927(15) 0.057(8) Uani 0.333(13) 1 d D . P E 2
H21A H 1.013262 -0.142368 0.230155 0.086 Uiso 0.333(13) 1 calc R U P F 2
H21B H 1.022214 -0.153263 0.155722 0.086 Uiso 0.333(13) 1 calc R U P F 2
H21C H 0.912940 -0.110597 0.187981 0.086 Uiso 0.333(13) 1 calc R U P F 2
C22 C 0.7677(5) 0.0339(4) 0.1617(3) 0.0384(16) Uani 1 1 d . . . . .
C24 C 0.9204(5) 0.1322(4) 0.1487(3) 0.0386(16) Uani 1 1 d . . . . .
H24A H 0.946101 0.158006 0.114478 0.046 Uiso 1 1 calc R U . . .
H24B H 0.880146 0.169991 0.178461 0.046 Uiso 1 1 calc R U . . .
C28 C 1.2134(6) 0.1737(4) 0.2380(3) 0.0408(17) Uani 1 1 d . . . . .
C29 C 0.7501(8) 0.2755(6) 0.3532(4) 0.087(3) Uani 1 1 d . . . . .
H29A H 0.710590 0.320468 0.341702 0.105 Uiso 1 1 calc R U . . .
H29B H 0.698561 0.251577 0.380089 0.105 Uiso 1 1 calc R U . . .
C31 C 1.1868(11) -0.0763(8) 0.2496(8) 0.057(4) Uani 0.667(13) 1 d D . P E 1
H31A H 1.243497 -0.039327 0.272011 0.086 Uiso 0.667(13) 1 calc R U P F 1
H31B H 1.227886 -0.114673 0.221534 0.086 Uiso 0.667(13) 1 calc R U P F 1
H31C H 1.145341 -0.100424 0.279823 0.086 Uiso 0.667(13) 1 calc R U P F 1
C37 C 0.7246(10) 0.0257(8) 0.3783(5) 0.071(2) Uani 0.722(7) 1 d D U P E 1
H37A H 0.742723 -0.024656 0.355093 0.085 Uiso 0.722(7) 1 calc R U P E 1
H37B H 0.651799 0.043548 0.359342 0.085 Uiso 0.722(7) 1 calc R U P E 1
C41 C 1.0598(17) -0.0257(9) 0.1365(9) 0.041(6) Uani 0.333(13) 1 d D . P E 2
H41A H 0.980118 -0.034073 0.116645 0.049 Uiso 0.333(13) 1 calc R U P F 2
H41B H 1.113684 -0.058553 0.110264 0.049 Uiso 0.333(13) 1 calc R U P F 2
C43 C 0.941(2) 0.086(2) 0.4539(10) 0.071(3) Uani 0.278(7) 1 d D U P E 2
H43A H 0.971774 0.134363 0.477121 0.085 Uiso 0.278(7) 1 calc R U P E 2
H43B H 1.007561 0.051388 0.445407 0.085 Uiso 0.278(7) 1 calc R U P E 2
C44 C 0.6543(6) -0.0275(4) 0.0713(3) 0.0427(17) Uani 1 1 d . . . . .
H44 H 0.591527 -0.059917 0.053406 0.051 Uiso 1 1 calc R U . . .
C46 C 0.7201(6) 0.0074(4) 0.0328(3) 0.0406(17) Uani 1 1 d . . . . .
C49 C 0.966(2) -0.1585(15) 0.3784(15) 0.119(2) Uani 0.280(5) 1 d D U P D 2
C50 C 0.6274(6) -0.0649(4) -0.0610(3) 0.052(2) Uani 1 1 d . . . . .
H50A H 0.628543 -0.069384 -0.106620 0.079 Uiso 1 1 calc R U . . .
H50B H 0.547124 -0.056550 -0.047823 0.079 Uiso 1 1 calc R U . . .
H50C H 0.656630 -0.111454 -0.048052 0.079 Uiso 1 1 calc R U . . .
C52 C 0.8072(6) 0.0561(4) 0.0570(3) 0.0427(17) Uani 1 1 d . . . . .
H52 H 0.852323 0.079894 0.029847 0.051 Uiso 1 1 calc R U . . .
C54 C 0.5411(6) 0.0054(4) 0.2262(4) 0.052(2) Uani 1 1 d . . . . .
H54A H 0.486201 0.033362 0.202857 0.078 Uiso 1 1 calc R U . . .
H54B H 0.600044 0.040329 0.249237 0.078 Uiso 1 1 calc R U . . .
H54C H 0.498594 -0.019128 0.255767 0.078 Uiso 1 1 calc R U . . .
C55 C 1.4565(7) 0.1517(6) 0.4316(4) 0.084(3) Uani 1 1 d . . . . .
H55A H 1.457980 0.137828 0.473550 0.125 Uiso 1 1 calc R U . . .
H55B H 1.473315 0.205799 0.435037 0.125 Uiso 1 1 calc R U . . .
H55C H 1.515776 0.123108 0.406856 0.125 Uiso 1 1 calc R U . . .
C58 C 1.3271(6) 0.1571(4) 0.3331(3) 0.0450(18) Uani 1 1 d . . . . .
C62 C 0.5041(6) -0.1057(4) 0.1426(4) 0.057(2) Uani 1 1 d . . . . .
H62A H 0.459546 -0.129774 0.171721 0.085 Uiso 1 1 calc R U . . .
H62B H 0.538601 -0.144468 0.112026 0.085 Uiso 1 1 calc R U . . .
H62C H 0.451838 -0.074493 0.120766 0.085 Uiso 1 1 calc R U . . .
C64 C 1.3153(6) 0.2010(4) 0.2139(3) 0.0457(19) Uani 1 1 d . . . . .
H64 H 1.311634 0.217167 0.174245 0.055 Uiso 1 1 calc R U . . .
C66 C 1.5469(7) 0.2123(5) 0.1663(4) 0.064(2) Uani 1 1 d . . . . .
H66A H 1.477670 0.221275 0.140386 0.096 Uiso 1 1 calc R U . . .
H66B H 1.566565 0.158704 0.157838 0.096 Uiso 1 1 calc R U . . .
H66C H 1.612777 0.242571 0.156410 0.096 Uiso 1 1 calc R U . . .
C68 C 1.4263(6) 0.1824(4) 0.3056(4) 0.0493(19) Uani 1 1 d . . . . .
H68 H 1.499999 0.184391 0.327860 0.059 Uiso 1 1 calc R U . . .
C72 C 1.4195(6) 0.2041(4) 0.2484(4) 0.0462(19) Uani 1 1 d . . . . .
C73 C 0.8640(12) 0.1036(8) 0.4381(6) 0.071(2) Uani 0.722(7) 1 d D U P E 1
H73A H 0.891315 0.156622 0.442446 0.085 Uiso 0.722(7) 1 calc R U P E 1
H73B H 0.930798 0.072391 0.448445 0.085 Uiso 0.722(7) 1 calc R U P E 1
C74 C 1.3353(6) 0.1336(5) 0.3993(4) 0.056(2) Uani 1 1 d . . . . .
C75 C 0.7663(11) 0.0972(7) 0.4815(6) 0.071(2) Uani 0.722(7) 1 d D U P E 1
H75A H 0.711727 0.139918 0.483331 0.085 Uiso 0.722(7) 1 calc R U P E 1
H75B H 0.795967 0.092430 0.524349 0.085 Uiso 0.722(7) 1 calc R U P E 1
C81 C 1.1688(9) 0.0013(6) 0.1707(5) 0.044(3) Uani 0.667(13) 1 d D . P E 1
H81A H 1.203742 -0.036567 0.138711 0.053 Uiso 0.667(13) 1 calc R U P F 1
H81B H 1.233558 0.030594 0.195416 0.053 Uiso 0.667(13) 1 calc R U P F 1
C82 C 0.8645(7) 0.2972(5) 0.3868(4) 0.062(2) Uani 1 1 d . . . . .
H82A H 0.868536 0.280463 0.428227 0.075 Uiso 1 1 calc R U . . .
H82B H 0.876721 0.352483 0.392995 0.075 Uiso 1 1 calc R U . . .
C83 C 1.183(2) -0.0492(19) 0.2207(13) 0.054(7) Uani 0.333(13) 1 d D . P E 2
H83A H 1.224063 -0.004003 0.212469 0.081 Uiso 0.333(13) 1 calc R U P F 2
H83B H 1.219873 -0.094185 0.198495 0.081 Uiso 0.333(13) 1 calc R U P F 2
H83C H 1.187587 -0.050504 0.265807 0.081 Uiso 0.333(13) 1 calc R U P F 2
C85 C 0.738(2) 0.073(2) 0.4639(12) 0.072(3) Uani 0.278(7) 1 d D U P E 2
H85A H 0.681469 0.030134 0.461136 0.086 Uiso 0.278(7) 1 calc R U P E 2
H85B H 0.705076 0.117588 0.489437 0.086 Uiso 0.278(7) 1 calc R U P E 2
C86 C 0.9552(6) 0.2573(4) 0.3448(4) 0.053(2) Uani 1 1 d . . . . .
H86A H 0.987925 0.291786 0.318480 0.064 Uiso 1 1 calc R U . . .
H86B H 1.019852 0.239080 0.370096 0.064 Uiso 1 1 calc R U . . .
C87 C 0.857(2) 0.0523(19) 0.4933(12) 0.072(2) Uani 0.278(7) 1 d D U P E 2
H87A H 0.866321 0.075597 0.537889 0.086 Uiso 0.278(7) 1 calc R U P E 2
H87B H 0.865721 -0.002922 0.489560 0.086 Uiso 0.278(7) 1 calc R U P E 2
C95 C 1.0191(15) -0.0873(9) 0.3778(8) 0.118(2) Uani 0.720(5) 1 d D U P D 1
H95A H 1.007598 -0.059982 0.420500 0.142 Uiso 0.720(5) 1 calc R U P D 1
H95B H 1.103962 -0.094329 0.372478 0.142 Uiso 0.720(5) 1 calc R U P D 1
C97 C 0.909(3) -0.1213(13) 0.3280(16) 0.119(2) Uani 0.280(5) 1 d D U P D 2
H97A H 0.824906 -0.114982 0.334748 0.143 Uiso 0.280(5) 1 calc R U P D 2
H97B H 0.918413 -0.152704 0.286495 0.143 Uiso 0.280(5) 1 calc R U P D 2
C100 C 0.6773(6) -0.1049(4) 0.2155(4) 0.054(2) Uani 1 1 d . . . . .
H10D H 0.736789 -0.073716 0.241870 0.082 Uiso 1 1 calc R U . . .
H10E H 0.715663 -0.142966 0.185833 0.082 Uiso 1 1 calc R U . . .
H10F H 0.627914 -0.129951 0.241876 0.082 Uiso 1 1 calc R U . . .
C102 C 0.7760(6) 0.2208(5) 0.2955(4) 0.062(2) Uani 1 1 d . . . . .
H10G H 0.720184 0.177679 0.289173 0.075 Uiso 1 1 calc R U . . .
H10H H 0.771104 0.245793 0.257956 0.075 Uiso 1 1 calc R U . . .
C103 C 1.3117(8) 0.0484(5) 0.3937(4) 0.066(2) Uani 1 1 d . . . . .
H10I H 1.322674 0.033265 0.435002 0.100 Uiso 1 1 calc R U . . .
H10J H 1.366193 0.020837 0.364957 0.100 Uiso 1 1 calc R U . . .
H10K H 1.231252 0.036709 0.377419 0.100 Uiso 1 1 calc R U . . .
O3AA O 0.6862(7) 0.3132(4) 1.0585(3) 0.093(2) Uani 1 1 d . . . . .
C7 C 0.6492(10) 0.2731(6) 0.9534(5) 0.092(3) Uani 1 1 d . . . . .
H7A H 0.694337 0.303516 0.928361 0.110 Uiso 1 1 calc R U . . .
H7B H 0.583763 0.247437 0.926643 0.110 Uiso 1 1 calc R U . . .
C33 C 0.7241(11) 0.2181(7) 0.9777(5) 0.102(4) Uani 1 1 d . . . . .
H33A H 0.681166 0.169953 0.976693 0.123 Uiso 1 1 calc R U . . .
H33B H 0.793930 0.208387 0.952466 0.123 Uiso 1 1 calc R U . . .
C35 C 0.7564(12) 0.2498(6) 1.0388(6) 0.115(5) Uani 1 1 d . . . . .
H35A H 0.839722 0.265484 1.041542 0.138 Uiso 1 1 calc R U . . .
H35B H 0.746723 0.211936 1.066780 0.138 Uiso 1 1 calc R U . . .
C63 C 0.6052(8) 0.3208(6) 1.0081(5) 0.083(3) Uani 1 1 d . . . . .
H63A H 0.601410 0.373898 1.001415 0.099 Uiso 1 1 calc R U . . .
H63B H 0.526091 0.303827 1.016794 0.099 Uiso 1 1 calc R U . . .
O11 O 0.8430(13) 0.7850(7) 0.9506(4) 0.097(4) Uani 0.744(18) 1 d D U P G 1
O15 O 0.907(4) 0.7558(14) 0.9645(14) 0.103(5) Uani 0.256(18) 1 d D U P G 2
C2 C 0.8945(8) 0.8193(6) 1.0091(5) 0.083(3) Uani 1 1 d D . . . .
H2AA H 0.893580 0.874878 1.012556 0.099 Uiso 0.744(18) 1 calc R U P G 1
H2AB H 0.976669 0.803280 1.013431 0.099 Uiso 0.744(18) 1 calc R U P G 1
H2BC H 0.853491 0.859180 0.990391 0.099 Uiso 0.256(18) 1 calc R U P G 2
H2BD H 0.971905 0.839208 1.026789 0.099 Uiso 0.256(18) 1 calc R U P G 2
C39 C 0.774(2) 0.7229(9) 0.9585(6) 0.105(4) Uani 0.744(18) 1 d D U P G 1
H39A H 0.815243 0.675326 0.944578 0.125 Uiso 0.744(18) 1 calc R U P G 1
H39B H 0.699166 0.722179 0.933485 0.125 Uiso 0.744(18) 1 calc R U P G 1
C67 C 0.7523(10) 0.7305(7) 1.0242(5) 0.109(4) Uani 1 1 d D . . . .
H67A H 0.773109 0.683306 1.039919 0.131 Uiso 0.744(18) 1 calc R U P G 1
H67B H 0.668223 0.739811 1.030662 0.131 Uiso 0.744(18) 1 calc R U P G 1
H67C H 0.731849 0.692712 1.050684 0.131 Uiso 0.256(18) 1 calc R U P G 2
H67D H 0.680699 0.747384 1.003445 0.131 Uiso 0.256(18) 1 calc R U P G 2
C96 C 0.8235(8) 0.7944(5) 1.0594(4) 0.072(2) Uani 1 1 d . . . . .
H96A H 0.874628 0.777728 1.092499 0.086 Uiso 1 1 calc R U . . .
H96B H 0.773116 0.835487 1.078702 0.086 Uiso 1 1 calc R U . . .
C99 C 0.842(4) 0.703(2) 0.979(2) 0.099(5) Uani 0.256(18) 1 d D U P G 2
H99A H 0.893034 0.667465 0.997787 0.119 Uiso 0.256(18) 1 calc R U P G 2
H99B H 0.803089 0.675627 0.940746 0.119 Uiso 0.256(18) 1 calc R U P G 2

loop_
_atom_site_aniso_label
_atom_site_aniso_U_11
_atom_site_aniso_U_22
_atom_site_aniso_U_33
_atom_site_aniso_U_23
_atom_site_aniso_U_13
_atom_site_aniso_U_12
Nd0A 0.0329(2) 0.0398(2) 0.0434(3) 0.00843(17) 0.00579(17) 0.00547(16)
F0AA 0.056(8) 0.035(7) 0.069(9) -0.012(6) -0.011(7) -0.002(6)
F3AA 0.091(5) 0.068(4) 0.092(5) 0.029(4) 0.018(4) 0.016(3)
F4AA 0.196(9) 0.076(6) 0.141(7) -0.001(5) 0.000(7) 0.003(7)
F2AA 0.184(8) 0.118(7) 0.203(8) 0.048(6) 0.127(7) 0.049(6)
F14 0.118(11) 0.078(9) 0.064(8) 0.001(6) 0.020(7) -0.023(8)
F15 0.088(8) 0.109(11) 0.123(11) 0.014(8) 0.006(7) 0.002(7)
O4AA 0.036(2) 0.047(3) 0.041(3) 0.003(2) 0.006(2) 0.010(2)
O1AA 0.045(7) 0.067(7) 0.048(7) 0.003(5) 0.018(5) -0.006(5)
O5AA 0.063(12) 0.067(9) 0.055(8) 0.002(7) 0.032(8) 0.001(7)
O7AA 0.053(3) 0.051(3) 0.044(3) 0.006(2) -0.008(2) 0.010(2)
O6AA 0.039(3) 0.114(5) 0.061(4) 0.028(3) 0.014(3) 0.030(3)
O0AA 0.103(5) 0.038(3) 0.085(4) 0.000(3) 0.043(4) 0.000(3)
O17 0.027(2) 0.049(3) 0.065(3) 0.018(3) -0.003(2) -0.002(2)
O2AA 0.038(3) 0.044(3) 0.047(3) 0.012(2) 0.002(2) 0.011(2)
N0AA 0.033(3) 0.037(3) 0.049(4) 0.014(3) 0.004(3) 0.006(2)
N5 0.034(7) 0.044(6) 0.049(7) 0.009(4) 0.004(5) 0.005(5)
N1AA 0.025(12) 0.027(11) 0.045(11) 0.004(9) 0.012(9) 0.001(10)
C1 0.034(4) 0.039(4) 0.044(4) 0.012(3) 0.002(3) -0.001(3)
C5 0.051(9) 0.104(14) 0.045(8) -0.004(8) -0.006(6) 0.020(8)
C6 0.029(3) 0.047(4) 0.040(4) 0.011(3) 0.004(3) 0.003(3)
C8 0.028(4) 0.069(5) 0.057(5) 0.031(4) -0.010(3) -0.007(3)
C9 0.123(8) 0.060(7) 0.079(7) 0.013(6) -0.010(7) -0.019(7)
C10 0.026(3) 0.039(4) 0.055(5) 0.013(3) 0.003(3) 0.000(3)
C15 0.043(5) 0.125(8) 0.062(6) 0.015(6) -0.001(4) -0.010(5)
C23 0.058(11) 0.064(12) 0.072(11) -0.017(9) 0.027(9) -0.004(8)
C25 0.055(10) 0.048(9) 0.039(9) 0.008(7) 0.012(7) -0.009(8)
C26 0.033(4) 0.034(4) 0.051(5) 0.007(3) 0.001(3) 0.007(3)
C27 0.047(4) 0.048(5) 0.081(6) 0.024(4) 0.008(4) 0.013(4)
C30 0.027(3) 0.039(4) 0.057(5) 0.019(4) -0.006(3) 0.000(3)
C32 0.032(3) 0.038(4) 0.043(4) 0.007(3) 0.003(3) 0.002(3)
C34 0.038(4) 0.040(4) 0.047(4) 0.014(3) 0.011(3) 0.011(3)
C36 0.035(4) 0.042(4) 0.045(4) 0.008(3) 0.007(3) 0.004(3)
C38 0.038(4) 0.042(4) 0.066(5) 0.025(4) 0.004(4) -0.002(3)
C40 0.035(4) 0.035(4) 0.058(5) 0.010(3) 0.006(3) 0.009(3)
C42 0.042(4) 0.073(6) 0.053(5) 0.019(4) 0.011(4) 0.008(4)
C45 0.087(11) 0.062(8) 0.073(10) -0.003(7) 0.007(8) 0.002(7)
C47 0.079(17) 0.094(17) 0.068(15) -0.010(14) 0.018(12) -0.008(15)
C48 0.039(4) 0.055(5) 0.044(4) 0.014(4) 0.001(3) 0.014(3)
C51 0.040(14) 0.041(14) 0.09(3) 0.028(14) 0.026(16) 0.007(15)
C53 0.073(6) 0.069(6) 0.059(6) 0.007(5) -0.003(5) -0.010(5)
C56 0.036(4) 0.043(4) 0.048(5) 0.019(3) 0.005(3) 0.010(3)
C57 0.046(6) 0.040(6) 0.049(7) 0.011(5) 0.009(5) 0.005(4)
C59 0.058(7) 0.051(8) 0.051(9) 0.015(6) -0.003(6) -0.005(6)
C60 0.033(4) 0.037(4) 0.049(5) 0.013(3) 0.004(3) -0.004(3)
C61 0.036(4) 0.083(6) 0.088(7) 0.028(5) 0.003(4) -0.010(4)
C65 0.044(11) 0.090(14) 0.071(11) -0.007(9) 0.028(8) 0.005(9)
C69 0.046(7) 0.048(10) 0.071(9) 0.026(8) 0.005(6) 0.009(7)
C70 0.043(4) 0.042(4) 0.040(4) 0.010(3) 0.007(3) 0.015(3)
C71 0.122(9) 0.077(9) 0.093(9) 0.008(7) 0.037(8) 0.001(7)
C76 0.047(4) 0.065(5) 0.059(5) 0.020(4) 0.009(4) 0.022(4)
C77 0.050(10) 0.110(19) 0.064(11) -0.021(11) 0.019(7) -0.018(9)
C78 0.035(4) 0.057(5) 0.042(4) 0.018(4) 0.002(3) 0.006(3)
C79 0.042(8) 0.115(16) 0.053(11) -0.011(10) 0.001(7) 0.003(9)
C80 0.037(4) 0.059(5) 0.059(5) 0.020(4) -0.006(4) 0.003(4)
C84 0.055(5) 0.043(4) 0.063(5) 0.001(4) 0.008(4) 0.011(4)
C88 0.034(4) 0.062(5) 0.053(5) 0.023(4) 0.008(4) 0.011(4)
C89 0.073(9) 0.036(7) 0.059(9) 0.004(6) 0.003(7) 0.001(7)
C90 0.058(5) 0.063(5) 0.057(5) 0.026(4) 0.020(4) 0.013(4)
C91 0.097(19) 0.100(15) 0.056(11) 0.005(11) 0.030(12) 0.014(14)
C92 0.043(4) 0.060(5) 0.057(5) 0.022(4) 0.002(4) 0.000(4)
C93 0.074(18) 0.09(2) 0.074(12) -0.021(11) 0.019(11) -0.011(12)
C94 0.054(5) 0.071(6) 0.063(6) 0.022(5) 0.010(4) 0.009(4)
C98 0.043(5) 0.107(8) 0.092(7) 0.040(6) 0.014(5) -0.007(5)
C101 0.026(11) 0.07(2) 0.038(15) 0.003(14) 0.016(9) -0.005(11)
Nd1 0.0333(2) 0.0438(3) 0.0481(3) 0.01316(19) 0.00596(18) 0.00093(17)
F1AA 0.147(5) 0.091(4) 0.138(5) 0.059(4) 0.033(4) 0.017(4)
F2 0.146(4) 0.104(4) 0.151(4) 0.054(4) 0.034(4) 0.006(4)
F3 0.148(5) 0.095(4) 0.140(5) 0.056(4) 0.032(4) 0.009(4)
F1 0.154(4) 0.089(4) 0.140(4) 0.048(3) 0.037(4) 0.005(4)
F11 0.149(4) 0.089(4) 0.146(4) 0.068(3) 0.024(4) 0.010(4)
F13 0.148(5) 0.090(4) 0.141(5) 0.060(4) 0.033(4) 0.009(4)
O3 0.132(4) 0.078(3) 0.123(4) 0.062(3) 0.039(4) 0.015(3)
O1 0.033(2) 0.051(3) 0.042(3) 0.011(2) 0.007(2) -0.004(2)
O2 0.039(3) 0.045(3) 0.050(3) 0.014(2) 0.003(2) -0.003(2)
O5 0.068(4) 0.084(4) 0.056(4) 0.018(3) 0.020(3) 0.000(4)
O7 0.050(3) 0.053(3) 0.051(3) 0.007(3) -0.005(2) -0.009(2)
O6 0.043(3) 0.077(4) 0.068(4) -0.002(3) 0.018(3) -0.022(3)
O13 0.064(5) 0.086(5) 0.056(5) 0.021(4) 0.017(4) 0.000(4)
O4 0.031(2) 0.046(3) 0.051(3) -0.002(2) -0.001(2) 0.003(2)
N1 0.034(3) 0.040(3) 0.041(3) 0.004(3) 0.003(3) 0.000(3)
N2 0.037(13) 0.037(13) 0.056(13) 0.005(11) 0.014(10) 0.003(10)
N3 0.040(8) 0.036(6) 0.064(7) 0.010(5) 0.004(6) 0.000(5)
C3 0.144(5) 0.088(4) 0.134(5) 0.062(4) 0.038(4) 0.008(4)
C4 0.041(4) 0.054(5) 0.045(4) 0.004(4) 0.017(3) 0.005(4)
C11 0.066(5) 0.087(5) 0.061(5) 0.019(5) 0.014(4) 0.000(5)
C12 0.031(4) 0.037(4) 0.051(5) 0.006(3) 0.003(3) 0.005(3)
C13 0.059(5) 0.093(7) 0.056(5) 0.019(5) 0.007(4) 0.002(5)
C14 0.032(3) 0.035(4) 0.044(4) 0.008(3) 0.004(3) 0.007(3)
C16 0.032(3) 0.030(4) 0.053(5) 0.003(3) 0.002(3) -0.001(3)
C17 0.043(7) 0.040(9) 0.076(11) 0.001(8) 0.010(6) -0.004(6)
C18 0.041(4) 0.036(4) 0.049(5) 0.009(3) 0.009(3) -0.003(3)
C19 0.067(4) 0.086(5) 0.060(4) 0.017(4) 0.013(4) -0.002(4)
C20 0.044(4) 0.048(5) 0.051(5) 0.007(4) 0.001(4) -0.001(3)
C21 0.081(18) 0.040(14) 0.049(17) -0.003(11) 0.018(14) -0.012(12)
C22 0.028(3) 0.039(4) 0.049(5) 0.011(3) 0.003(3) 0.010(3)
C24 0.033(4) 0.038(4) 0.046(4) 0.012(3) 0.002(3) 0.001(3)
C28 0.036(4) 0.041(4) 0.045(4) 0.002(3) 0.006(3) 0.003(3)
C29 0.069(6) 0.088(7) 0.092(8) -0.029(6) 0.023(6) 0.016(5)
C31 0.056(7) 0.047(9) 0.071(10) 0.014(7) 0.008(6) 0.017(6)
C37 0.066(4) 0.088(5) 0.062(4) 0.018(4) 0.016(4) 0.004(4)
C41 0.032(11) 0.044(13) 0.045(11) 0.000(9) 0.010(8) -0.003(9)
C43 0.067(5) 0.088(5) 0.061(5) 0.018(5) 0.014(4) 0.001(4)
C44 0.038(4) 0.032(4) 0.059(5) 0.007(3) 0.004(3) 0.007(3)
C46 0.036(4) 0.043(4) 0.043(4) 0.008(3) 0.001(3) 0.005(3)
C49 0.145(5) 0.089(4) 0.138(5) 0.061(4) 0.035(4) 0.009(4)
C50 0.039(4) 0.062(5) 0.052(5) -0.001(4) -0.003(4) 0.003(4)
C52 0.038(4) 0.042(4) 0.051(5) 0.014(4) 0.007(3) 0.005(3)
C54 0.039(4) 0.055(5) 0.065(5) 0.014(4) 0.014(4) 0.003(4)
C55 0.054(5) 0.125(9) 0.078(7) 0.041(6) -0.007(5) 0.006(5)
C58 0.047(4) 0.041(4) 0.049(5) 0.011(3) 0.000(4) 0.004(3)
C62 0.042(4) 0.055(5) 0.074(6) 0.011(4) 0.004(4) -0.015(4)
C64 0.045(4) 0.041(4) 0.050(5) -0.001(3) 0.013(4) -0.007(3)
C66 0.051(5) 0.072(6) 0.070(6) 0.013(5) 0.014(4) -0.013(4)
C68 0.031(4) 0.044(4) 0.072(6) 0.014(4) -0.022(4) -0.013(3)
C72 0.035(4) 0.044(4) 0.057(5) -0.001(4) 0.011(4) 0.000(3)
C73 0.066(4) 0.087(5) 0.062(4) 0.016(4) 0.011(4) 0.001(4)
C74 0.034(4) 0.072(6) 0.064(6) 0.019(4) -0.003(4) 0.003(4)
C75 0.067(4) 0.089(5) 0.059(4) 0.018(4) 0.015(4) -0.001(4)
C81 0.037(6) 0.040(6) 0.057(7) 0.007(5) 0.011(5) 0.003(5)
C82 0.069(6) 0.052(5) 0.063(6) -0.004(4) 0.016(5) -0.006(4)
C83 0.048(13) 0.06(2) 0.050(17) 0.003(13) 0.005(11) 0.006(12)
C85 0.068(5) 0.088(5) 0.061(5) 0.018(5) 0.014(4) 0.000(4)
C86 0.043(4) 0.056(5) 0.058(5) -0.001(4) 0.006(4) 0.000(4)
C87 0.067(5) 0.089(5) 0.062(5) 0.019(5) 0.015(4) 0.000(4)
C95 0.146(5) 0.088(4) 0.137(5) 0.060(4) 0.032(4) 0.007(4)
C97 0.145(5) 0.091(4) 0.139(5) 0.060(4) 0.034(4) 0.008(4)
C100 0.051(5) 0.045(5) 0.070(6) 0.018(4) 0.006(4) 0.000(4)
C102 0.039(4) 0.074(6) 0.071(6) 0.003(5) 0.004(4) 0.004(4)
C103 0.071(6) 0.056(6) 0.078(6) 0.031(5) 0.000(5) 0.001(4)
O3AA 0.127(6) 0.073(5) 0.080(5) 0.011(4) 0.030(5) 0.025(4)
C7 0.119(9) 0.064(6) 0.087(8) 0.010(6) -0.031(7) 0.002(6)
C33 0.140(11) 0.091(8) 0.069(7) -0.004(6) -0.024(7) 0.037(8)
C35 0.161(12) 0.075(8) 0.102(10) 0.001(7) -0.020(9) 0.057(8)
C63 0.051(5) 0.085(7) 0.108(9) 0.007(7) -0.003(6) 0.016(5)
O11 0.166(10) 0.061(6) 0.071(5) 0.019(4) 0.044(5) -0.013(6)
O15 0.170(12) 0.068(7) 0.075(7) 0.018(6) 0.047(7) -0.020(7)
C2 0.077(6) 0.070(6) 0.101(7) 0.013(5) 0.019(5) 0.007(5)
C39 0.177(11) 0.067(7) 0.075(6) 0.017(5) 0.041(6) -0.027(7)
C67 0.131(9) 0.117(9) 0.080(6) 0.010(6) 0.040(6) -0.049(7)
C96 0.081(6) 0.063(5) 0.074(5) 0.017(4) 0.010(4) 0.030(4)
C99 0.170(11) 0.065(7) 0.069(7) 0.019(6) 0.046(7) -0.019(7)

loop_
_atom_type_symbol
_atom_type_description
_atom_type_scat_dispersion_real
_atom_type_scat_dispersion_imag
_atom_type_scat_source
C C 0.0148 0.0070 'International Tables Vol C Tables 4.2.6.8 and 6.1.1.4'
H H 0.0000 0.0000 'International Tables Vol C Tables 4.2.6.8 and 6.1.1.4'
F F 0.0599 0.0411 'International Tables Vol C Tables 4.2.6.8 and 6.1.1.4'
N N 0.0253 0.0136 'International Tables Vol C Tables 4.2.6.8 and 6.1.1.4'
Nd Nd -1.2850 9.1695 'International Tables Vol C Tables 4.2.6.8 and 6.1.1.4'
O O 0.0412 0.0250 'International Tables Vol C Tables 4.2.6.8 and 6.1.1.4'

loop_
_geom_angle_atom_site_label_1
_geom_angle_atom_site_label_2
_geom_angle_atom_site_label_3
_geom_angle
_geom_angle_site_symmetry_1
_geom_angle_site_symmetry_3
_geom_angle_publ_flag
O4AA Nd0A O1AA 105.4(3) . . ?
O4AA Nd0A O5AA 83.9(5) . . ?
O4AA Nd0A O17 79.96(16) . . ?
O4AA Nd0A N0AA 75.23(16) . . ?
O4AA Nd0A N5 97.7(4) . . ?
O4AA Nd0A N1AA 86.2(6) . . ?
O1AA Nd0A O17 64.6(3) . . ?
O1AA Nd0A N0AA 141.2(3) . . ?
O1AA Nd0A N5 148.5(4) . . ?
O5AA Nd0A O17 69.1(3) . . ?
O5AA Nd0A N0AA 143.3(4) . . ?
O5AA Nd0A N1AA 145.4(8) . . ?
O0AA Nd0A O4AA 107.3(2) . . ?
O0AA Nd0A O1AA 76.3(3) . . ?
O0AA Nd0A O5AA 73.2(3) . . ?
O0AA Nd0A O17 140.61(17) . . ?
O0AA Nd0A O2AA 105.4(2) . . ?
O0AA Nd0A N0AA 141.70(18) . . ?
O0AA Nd0A N5 76.7(3) . . ?
O0AA Nd0A N1AA 78.3(6) . . ?
O17 Nd0A N0AA 77.65(15) . . ?
O17 Nd0A N5 142.0(3) . . ?
O17 Nd0A N1AA 141.0(6) . . ?
O2AA Nd0A O4AA 147.01(17) . . ?
O2AA Nd0A O1AA 86.5(3) . . ?
O2AA Nd0A O5AA 110.0(5) . . ?
O2AA Nd0A O17 77.75(15) . . ?
O2AA Nd0A N0AA 76.46(16) . . ?
O2AA Nd0A N5 85.4(3) . . ?
O2AA Nd0A N1AA 96.1(7) . . ?
N0AA Nd0A N5 65.3(3) . . ?
N0AA Nd0A N1AA 63.6(6) . . ?
C1 O4AA Nd0A 141.3(4) . . ?
C5 O1AA Nd0A 124.3(9) . . ?
C79 O1AA Nd0A 108.6(12) . . ?
C79 O1AA C5 110.4(11) . . ?
C23 O5AA Nd0A 122.0(11) . . ?
C23 O5AA C91 106.0(15) . . ?
C91 O5AA Nd0A 113.6(15) . . ?
C60 O7AA C80 116.8(5) . . ?
C94 O6AA C88 118.1(6) . . ?
C9 O0AA Nd0A 158.9(7) . . ?
C45 O0AA Nd0A 134.7(14) . . ?
C38 O17 Nd0A 125.1(4) . . ?
C61 O17 Nd0A 126.8(4) . . ?
C61 O17 C38 106.2(5) . . ?
C56 O2AA Nd0A 142.0(4) . . ?
C6 N0AA Nd0A 116.0(4) . . ?
C6 N0AA C26 110.7(5) . . ?
C6 N0AA C70 110.3(5) . . ?
C26 N0AA Nd0A 107.6(4) . . ?
C26 N0AA C70 105.0(5) . . ?
C70 N0AA Nd0A 106.6(4) . . ?
C57 N5 Nd0A 112.7(7) . . ?
C59 N5 Nd0A 112.4(7) . . ?
C59 N5 C57 108.9(13) . . ?
C59 N5 C69 109.1(12) . . ?
C69 N5 Nd0A 103.3(9) . . ?
C69 N5 C57 110.2(14) . . ?
C25 N1AA Nd0A 112.3(14) . . ?
C25 N1AA C51 108(3) . . ?
C25 N1AA C101 110(3) . . ?
C51 N1AA Nd0A 112(2) . . ?
C101 N1AA Nd0A 103.7(16) . . ?
C101 N1AA C51 111(3) . . ?
O4AA C1 C10 122.1(6) . . ?
O4AA C1 C32 118.3(6) . . ?
C10 C1 C32 119.6(6) . . ?
O1AA C5 H5A 110.1 . . ?
O1AA C5 H5B 110.1 . . ?
O1AA C5 C77 108.0(14) . . ?
H5A C5 H5B 108.4 . . ?
C77 C5 H5A 110.1 . . ?
C77 C5 H5B 110.1 . . ?
N0AA C6 H6AA 108.9 . . ?
N0AA C6 H6AB 108.9 . . ?
N0AA C6 H6BC 109.3 . . ?
N0AA C6 H6BD 109.3 . . ?
N0AA C6 C25 111.8(10) . . ?
N0AA C6 C57 113.5(6) . . ?
H6AA C6 H6AB 107.7 . . ?
H6BC C6 H6BD 107.9 . . ?
C25 C6 H6BC 109.3 . . ?
C25 C6 H6BD 109.3 . . ?
C57 C6 H6AA 108.9 . . ?
C57 C6 H6AB 108.9 . . ?
C78 C8 H8 119.0 . . ?
C88 C8 H8 119.0 . . ?
C88 C8 C78 122.0(7) . . ?
O0AA C9 H9A 110.9 . . ?
O0AA C9 H9B 110.9 . . ?
O0AA C9 C71 104.4(11) . . ?
H9A C9 H9B 108.9 . . ?
C71 C9 H9A 110.9 . . ?
C71 C9 H9B 110.9 . . ?
C1 C10 C40 120.8(6) . . ?
C30 C10 C1 117.5(6) . . ?
C30 C10 C40 121.7(6) . . ?
H15A C15 H15B 109.5 . . ?
H15A C15 H15C 109.5 . . ?
H15B C15 H15C 109.5 . . ?
C92 C15 H15A 109.5 . . ?
C92 C15 H15B 109.5 . . ?
C92 C15 H15C 109.5 . . ?
O5AA C23 H23A 109.7 . . ?
O5AA C23 H23B 109.7 . . ?
O5AA C23 C93 109.6(19) . . ?
H23A C23 H23B 108.2 . . ?
C93 C23 H23A 109.7 . . ?
C93 C23 H23B 109.7 . . ?
N1AA C25 C6 112.7(19) . . ?
N1AA C25 H25A 109.0 . . ?
N1AA C25 H25B 109.0 . . ?
C6 C25 H25A 109.0 . . ?
C6 C25 H25B 109.0 . . ?
H25A C25 H25B 107.8 . . ?
N0AA C26 H26A 108.1 . . ?
N0AA C26 H26B 108.1 . . ?
N0AA C26 C32 116.6(5) . . ?
H26A C26 H26B 107.3 . . ?
C32 C26 H26A 108.1 . . ?
C32 C26 H26B 108.1 . . ?
H27A C27 H27B 109.5 . . ?
H27A C27 H27C 109.5 . . ?
H27B C27 H27C 109.5 . . ?
C40 C27 H27A 109.5 . . ?
C40 C27 H27B 109.5 . . ?
C40 C27 H27C 109.5 . . ?
C10 C30 H30 118.2 . . ?
C60 C30 C10 123.7(6) . . ?
C60 C30 H30 118.2 . . ?
C1 C32 C26 119.8(6) . . ?
C36 C32 C1 119.6(6) . . ?
C36 C32 C26 120.4(6) . . ?
C48 C34 C56 121.2(7) . . ?
C48 C34 C70 117.9(6) . . ?
C56 C34 C70 120.6(6) . . ?
C32 C36 H36 119.5 . . ?
C60 C36 C32 121.0(6) . . ?
C60 C36 H36 119.5 . . ?
O17 C38 H38A 110.6 . . ?
O17 C38 H38B 110.6 . . ?
O17 C38 C90 105.7(5) . . ?
H38A C38 H38B 108.7 . . ?
C90 C38 H38A 110.6 . . ?
C90 C38 H38B 110.6 . . ?
C10 C40 C27 113.0(6) . . ?
C10 C40 C76 109.3(5) . . ?
C10 C40 C84 111.3(5) . . ?
C27 C40 C76 106.1(5) . . ?
C27 C40 C84 107.6(6) . . ?
C76 C40 C84 109.4(6) . . ?
H42A C42 H42B 109.5 . . ?
H42A C42 H42C 109.5 . . ?
H42B C42 H42C 109.5 . . ?
C92 C42 H42A 109.5 . . ?
C92 C42 H42B 109.5 . . ?
C92 C42 H42C 109.5 . . ?
O0AA C45 H45A 110.8 . . ?
O0AA C45 H45B 110.8 . . ?
O0AA C45 C89 104.9(18) . . ?
H45A C45 H45B 108.8 . . ?
C89 C45 H45A 110.8 . . ?
C89 C45 H45B 110.8 . . ?
H47A C47 H47B 109.0 . . ?
C91 C47 H47A 111.1 . . ?
C91 C47 H47B 111.1 . . ?
C93 C47 H47A 111.1 . . ?
C93 C47 H47B 111.1 . . ?
C93 C47 C91 103(2) . . ?
C34 C48 H48 121.1 . . ?
C88 C48 C34 117.9(7) . . ?
C88 C48 H48 121.1 . . ?
N1AA C51 H51A 109.5 . . ?
N1AA C51 H51B 109.5 . . ?
N1AA C51 H51C 109.5 . . ?
H51A C51 H51B 109.5 . . ?
H51A C51 H51C 109.5 . . ?
H51B C51 H51C 109.5 . . ?
H53A C53 H53B 109.5 . . ?
H53A C53 H53C 109.5 . . ?
H53B C53 H53C 109.5 . . ?
C92 C53 H53A 109.5 . . ?
C92 C53 H53B 109.5 . . ?
C92 C53 H53C 109.5 . . ?
O2AA C56 C34 118.3(6) . . ?
O2AA C56 C78 121.8(6) . . ?
C78 C56 C34 119.9(6) . . ?
N5 C57 C6 112.5(8) . . ?
N5 C57 H57A 109.1 . . ?
N5 C57 H57B 109.1 . . ?
C6 C57 H57A 109.1 . . ?
C6 C57 H57B 109.1 . . ?
H57A C57 H57B 107.8 . . ?
N5 C59 H59A 109.5 . . ?
N5 C59 H59B 109.5 . . ?
N5 C59 H59C 109.5 . . ?
H59A C59 H59B 109.5 . . ?
H59A C59 H59C 109.5 . . ?
H59B C59 H59C 109.5 . . ?
C30 C60 O7AA 126.0(6) . . ?
C30 C60 C36 118.7(7) . . ?
C36 C60 O7AA 115.3(6) . . ?
O17 C61 H61A 110.4 . . ?
O17 C61 H61B 110.4 . . ?
O17 C61 C98 106.8(7) . . ?
H61A C61 H61B 108.6 . . ?
C98 C61 H61A 110.4 . . ?
C98 C61 H61B 110.4 . . ?
H65A C65 H65B 109.0 . . ?
C77 C65 H65A 110.9 . . ?
C77 C65 H65B 110.9 . . ?
C77 C65 C79 104.0(16) . . ?
C79 C65 H65A 110.9 . . ?
C79 C65 H65B 110.9 . . ?
N5 C69 H69A 109.5 . . ?
N5 C69 H69B 109.5 . . ?
N5 C69 H69C 109.5 . . ?
H69A C69 H69B 109.5 . . ?
H69A C69 H69C 109.5 . . ?
H69B C69 H69C 109.5 . . ?
N0AA C70 H70A 107.8 . . ?
N0AA C70 H70B 107.8 . . ?
C34 C70 N0AA 117.9(6) . . ?
C34 C70 H70A 107.8 . . ?
C34 C70 H70B 107.8 . . ?
H70A C70 H70B 107.2 . . ?
F3AA C71 F4AA 104.6(13) . . ?
F3AA C71 F2AA 109.5(17) . . ?
F3AA C71 C9 118.6(13) . . ?
F4AA C71 C9 99.6(14) . . ?
F2AA C71 F4AA 110.9(12) . . ?
F2AA C71 C9 112.7(14) . . ?
C40 C76 H76A 109.5 . . ?
C40 C76 H76B 109.5 . . ?
C40 C76 H76C 109.5 . . ?
H76A C76 H76B 109.5 . . ?
H76A C76 H76C 109.5 . . ?
H76B C76 H76C 109.5 . . ?
C5 C77 H77A 111.1 . . ?
C5 C77 H77B 111.1 . . ?
C65 C77 C5 103.3(14) . . ?
C65 C77 H77A 111.1 . . ?
C65 C77 H77B 111.1 . . ?
H77A C77 H77B 109.1 . . ?
C8 C78 C92 121.4(6) . . ?
C56 C78 C8 117.1(7) . . ?
C56 C78 C92 121.5(6) . . ?
O1AA C79 C65 105.2(13) . . ?
O1AA C79 H79A 110.7 . . ?
O1AA C79 H79B 110.7 . . ?
C65 C79 H79A 110.7 . . ?
C65 C79 H79B 110.7 . . ?
H79A C79 H79B 108.8 . . ?
O7AA C80 H80A 109.5 . . ?
O7AA C80 H80B 109.5 . . ?
O7AA C80 H80C 109.5 . . ?
H80A C80 H80B 109.5 . . ?
H80A C80 H80C 109.5 . . ?
H80B C80 H80C 109.5 . . ?
C40 C84 H84A 109.5 . . ?
C40 C84 H84B 109.5 . . ?
C40 C84 H84C 109.5 . . ?
H84A C84 H84B 109.5 . . ?
H84A C84 H84C 109.5 . . ?
H84B C84 H84C 109.5 . . ?
C8 C88 O6AA 114.8(7) . . ?
C8 C88 C48 121.8(6) . . ?
C48 C88 O6AA 123.2(7) . . ?
F0AA C89 C45 124(2) . . ?
F14 C89 F0AA 100.2(18) . . ?
F14 C89 C45 106(2) . . ?
F15 C89 F0AA 110(2) . . ?
F15 C89 F14 108(2) . . ?
F15 C89 C45 107(3) . . ?
C38 C90 H90A 110.9 . . ?
C38 C90 H90B 110.9 . . ?
C38 C90 C98 104.2(6) . . ?
H90A C90 H90B 108.9 . . ?
C98 C90 H90A 110.9 . . ?
C98 C90 H90B 110.9 . . ?
O5AA C91 C47 105(2) . . ?
O5AA C91 H91A 110.7 . . ?
O5AA C91 H91B 110.7 . . ?
C47 C91 H91A 110.7 . . ?
C47 C91 H91B 110.7 . . ?
H91A C91 H91B 108.8 . . ?
C42 C92 C15 106.9(6) . . ?
C53 C92 C15 106.5(7) . . ?
C53 C92 C42 110.1(6) . . ?
C78 C92 C15 112.3(6) . . ?
C78 C92 C42 109.6(6) . . ?
C78 C92 C53 111.2(6) . . ?
C23 C93 H93A 112.6 . . ?
C23 C93 H93B 112.6 . . ?
C47 C93 C23 96(2) . . ?
C47 C93 H93A 112.6 . . ?
C47 C93 H93B 112.6 . . ?
H93A C93 H93B 110.1 . . ?
O6AA C94 H94A 109.5 . . ?
O6AA C94 H94B 109.5 . . ?
O6AA C94 H94C 109.5 . . ?
H94A C94 H94B 109.5 . . ?
H94A C94 H94C 109.5 . . ?
H94B C94 H94C 109.5 . . ?
C61 C98 H98A 110.5 . . ?
C61 C98 H98B 110.5 . . ?
C90 C98 C61 106.1(6) . . ?
C90 C98 H98A 110.5 . . ?
C90 C98 H98B 110.5 . . ?
H98A C98 H98B 108.7 . . ?
N1AA C101 H10A 109.5 . . ?
N1AA C101 H10B 109.5 . . ?
N1AA C101 H10C 109.5 . . ?
H10A C101 H10B 109.5 . . ?
H10A C101 H10C 109.5 . . ?
H10B C101 H10C 109.5 . . ?
O3 Nd1 O1 107.4(2) . . ?
O3 Nd1 O2 106.0(2) . . ?
O3 Nd1 O5 73.8(3) . . ?
O3 Nd1 O13 74.7(5) . . ?
O3 Nd1 O4 141.1(2) . . ?
O3 Nd1 N1 140.9(2) . . ?
O3 Nd1 N2 76.6(5) . . ?
O3 Nd1 N3 75.8(3) . . ?
O1 Nd1 O5 85.4(2) . . ?
O1 Nd1 O13 104.7(5) . . ?
O1 Nd1 O4 81.05(15) . . ?
O1 Nd1 N1 75.53(15) . . ?
O1 Nd1 N2 87.8(8) . . ?
O1 Nd1 N3 99.2(6) . . ?
O2 Nd1 O1 146.27(16) . . ?
O2 Nd1 O5 108.5(3) . . ?
O2 Nd1 O13 88.5(5) . . ?
O2 Nd1 O4 76.04(15) . . ?
O2 Nd1 N1 75.71(16) . . ?
O2 Nd1 N2 95.4(9) . . ?
O2 Nd1 N3 84.4(5) . . ?
O5 Nd1 O4 69.1(2) . . ?
O5 Nd1 N1 144.0(2) . . ?
O5 Nd1 N3 149.2(3) . . ?
O13 Nd1 O4 66.4(5) . . ?
O13 Nd1 N1 143.6(5) . . ?
O13 Nd1 N2 151.0(7) . . ?
O4 Nd1 N1 77.93(15) . . ?
O4 Nd1 N2 142.3(5) . . ?
O4 Nd1 N3 141.7(2) . . ?
N1 Nd1 N2 64.5(5) . . ?
N1 Nd1 N3 65.3(3) . . ?
C95 O3 Nd1 151.0(8) . . ?
C97 O3 Nd1 141.5(15) . . ?
C22 O1 Nd1 140.2(4) . . ?
C16 O2 Nd1 143.9(4) . . ?
C37 O5 Nd1 120.9(7) . . ?
C73 O5 Nd1 119.6(7) . . ?
C73 O5 C37 107.9(8) . . ?
C46 O7 C50 117.5(5) . . ?
C66 O6 C72 116.3(6) . . ?
C11 O13 Nd1 114.1(15) . . ?
C43 O13 Nd1 127.1(16) . . ?
C43 O13 C11 108.1(14) . . ?
C86 O4 Nd1 126.8(4) . . ?
C86 O4 C102 106.7(5) . . ?
C102 O4 Nd1 124.8(4) . . ?
C4 N1 Nd1 115.3(4) . . ?
C4 N1 C18 109.7(5) . . ?
C4 N1 C24 110.0(5) . . ?
C18 N1 Nd1 107.4(4) . . ?
C24 N1 Nd1 108.2(3) . . ?
C24 N1 C18 105.8(5) . . ?
C21 N2 Nd1 109.5(19) . . ?
C41 N2 Nd1 113.4(13) . . ?
C41 N2 C21 107(2) . . ?
C83 N2 Nd1 104.9(18) . . ?
C83 N2 C21 115(3) . . ?
C83 N2 C41 107(2) . . ?
C17 N3 Nd1 105.1(10) . . ?
C17 N3 C31 107.6(11) . . ?
C17 N3 C81 111.4(15) . . ?
C31 N3 Nd1 112.6(10) . . ?
C31 N3 C81 107.7(15) . . ?
C81 N3 Nd1 112.4(6) . . ?
F2 C3 C95 109.2(13) . . ?
F1 C3 F2 96.3(12) . . ?
F1 C3 F11 112.5(13) . . ?
F1 C3 C95 122.4(13) . . ?
F11 C3 F2 104.1(12) . . ?
F11 C3 C95 110.0(13) . . ?
N1 C4 H4AA 108.9 . . ?
N1 C4 H4AB 108.9 . . ?
N1 C4 H4BC 108.8 . . ?
N1 C4 H4BD 108.8 . . ?
N1 C4 C81 113.4(7) . . ?
H4AA C4 H4AB 107.7 . . ?
H4BC C4 H4BD 107.7 . . ?
C41 C4 N1 113.7(9) . . ?
C41 C4 H4BC 108.8 . . ?
C41 C4 H4BD 108.8 . . ?
C81 C4 H4AA 108.9 . . ?
C81 C4 H4AB 108.9 . . ?
O13 C11 H11A 109.9 . . ?
O13 C11 H11B 109.9 . . ?
O13 C11 C85 108.7(17) . . ?
H11A C11 H11B 108.3 . . ?
C85 C11 H11A 109.9 . . ?
C85 C11 H11B 109.9 . . ?
C22 C12 C20 120.5(6) . . ?
C44 C12 C20 122.0(6) . . ?
C44 C12 C22 117.5(6) . . ?
H13A C13 H13B 109.5 . . ?
H13A C13 H13C 109.5 . . ?
H13B C13 H13C 109.5 . . ?
C74 C13 H13A 109.5 . . ?
C74 C13 H13B 109.5 . . ?
C74 C13 H13C 109.5 . . ?
C22 C14 C24 118.7(6) . . ?
C52 C14 C22 120.3(6) . . ?
C52 C14 C24 120.9(6) . . ?
O2 C16 C28 118.6(6) . . ?
O2 C16 C58 121.6(6) . . ?
C28 C16 C58 119.8(6) . . ?
N3 C17 H17A 109.5 . . ?
N3 C17 H17B 109.5 . . ?
N3 C17 H17C 109.5 . . ?
H17A C17 H17B 109.5 . . ?
H17A C17 H17C 109.5 . . ?
H17B C17 H17C 109.5 . . ?
N1 C18 H18A 107.5 . . ?
N1 C18 H18B 107.5 . . ?
H18A C18 H18B 107.0 . . ?
C28 C18 N1 119.4(6) . . ?
C28 C18 H18A 107.5 . . ?
C28 C18 H18B 107.5 . . ?
H19A C19 H19B 108.9 . . ?
C37 C19 H19A 110.8 . . ?
C37 C19 H19B 110.8 . . ?
C37 C19 C75 104.5(10) . . ?
C75 C19 H19A 110.8 . . ?
C75 C19 H19B 110.8 . . ?
C12 C20 C54 109.6(6) . . ?
C12 C20 C62 112.0(6) . . ?
C62 C20 C54 106.5(6) . . ?
C100 C20 C12 110.8(6) . . ?
C100 C20 C54 110.0(6) . . ?
C100 C20 C62 107.8(6) . . ?
N2 C21 H21A 109.5 . . ?
N2 C21 H21B 109.5 . . ?
N2 C21 H21C 109.5 . . ?
H21A C21 H21B 109.5 . . ?
H21A C21 H21C 109.5 . . ?
H21B C21 H21C 109.5 . . ?
O1 C22 C12 122.4(6) . . ?
O1 C22 C14 118.5(6) . . ?
C12 C22 C14 119.1(7) . . ?
N1 C24 C14 117.8(5) . . ?
N1 C24 H24A 107.9 . . ?
N1 C24 H24B 107.9 . . ?
C14 C24 H24A 107.9 . . ?
C14 C24 H24B 107.9 . . ?
H24A C24 H24B 107.2 . . ?
C16 C28 C18 121.1(6) . . ?
C16 C28 C64 119.8(7) . . ?
C64 C28 C18 118.8(7) . . ?
H29A C29 H29B 108.6 . . ?
C82 C29 H29A 110.4 . . ?
C82 C29 H29B 110.4 . . ?
C82 C29 C102 106.5(7) . . ?
C102 C29 H29A 110.4 . . ?
C102 C29 H29B 110.4 . . ?
N3 C31 H31A 109.5 . . ?
N3 C31 H31B 109.5 . . ?
N3 C31 H31C 109.5 . . ?
H31A C31 H31B 109.5 . . ?
H31A C31 H31C 109.5 . . ?
H31B C31 H31C 109.5 . . ?
O5 C37 C19 107.0(10) . . ?
O5 C37 H37A 110.3 . . ?
O5 C37 H37B 110.3 . . ?
C19 C37 H37A 110.3 . . ?
C19 C37 H37B 110.3 . . ?
H37A C37 H37B 108.6 . . ?
N2 C41 C4 112.6(17) . . ?
N2 C41 H41A 109.1 . . ?
N2 C41 H41B 109.1 . . ?
C4 C41 H41A 109.1 . . ?
C4 C41 H41B 109.1 . . ?
H41A C41 H41B 107.8 . . ?
O13 C43 H43A 109.4 . . ?
O13 C43 H43B 109.4 . . ?
O13 C43 C87 111.2(17) . . ?
H43A C43 H43B 108.0 . . ?
C87 C43 H43A 109.4 . . ?
C87 C43 H43B 109.4 . . ?
C12 C44 H44 119.0 . . ?
C46 C44 C12 122.0(7) . . ?
C46 C44 H44 119.0 . . ?
C44 C46 O7 123.4(6) . . ?
C52 C46 O7 116.1(6) . . ?
C52 C46 C44 120.5(7) . . ?
F1AA C49 F3 116(3) . . ?
F1AA C49 F13 131(3) . . ?
F1AA C49 C97 105.4(18) . . ?
F3 C49 C97 103.4(19) . . ?
F13 C49 F3 91(2) . . ?
F13 C49 C97 106.1(19) . . ?
O7 C50 H50A 109.5 . . ?
O7 C50 H50B 109.5 . . ?
O7 C50 H50C 109.5 . . ?
H50A C50 H50B 109.5 . . ?
H50A C50 H50C 109.5 . . ?
H50B C50 H50C 109.5 . . ?
C14 C52 H52 119.7 . . ?
C46 C52 C14 120.7(6) . . ?
C46 C52 H52 119.7 . . ?
C20 C54 H54A 109.5 . . ?
C20 C54 H54B 109.5 . . ?
C20 C54 H54C 109.5 . . ?
H54A C54 H54B 109.5 . . ?
H54A C54 H54C 109.5 . . ?
H54B C54 H54C 109.5 . . ?
H55A C55 H55B 109.5 . . ?
H55A C55 H55C 109.5 . . ?
H55B C55 H55C 109.5 . . ?
C74 C55 H55A 109.5 . . ?
C74 C55 H55B 109.5 . . ?
C74 C55 H55C 109.5 . . ?
C16 C58 C74 120.7(6) . . ?
C68 C58 C16 117.5(6) . . ?
C68 C58 C74 121.7(6) . . ?
C20 C62 H62A 109.5 . . ?
C20 C62 H62B 109.5 . . ?
C20 C62 H62C 109.5 . . ?
H62A C62 H62B 109.5 . . ?
H62A C62 H62C 109.5 . . ?
H62B C62 H62C 109.5 . . ?
C28 C64 H64 120.2 . . ?
C72 C64 C28 119.6(7) . . ?
C72 C64 H64 120.2 . . ?
O6 C66 H66A 109.5 . . ?
O6 C66 H66B 109.5 . . ?
O6 C66 H66C 109.5 . . ?
H66A C66 H66B 109.5 . . ?
H66A C66 H66C 109.5 . . ?
H66B C66 H66C 109.5 . . ?
C58 C68 H68 119.0 . . ?
C72 C68 C58 122.0(6) . . ?
C72 C68 H68 119.0 . . ?
C64 C72 O6 123.6(7) . . ?
C68 C72 O6 115.1(7) . . ?
C68 C72 C64 121.2(6) . . ?
O5 C73 H73A 110.2 . . ?
O5 C73 H73B 110.2 . . ?
O5 C73 C75 107.7(11) . . ?
H73A C73 H73B 108.5 . . ?
C75 C73 H73A 110.2 . . ?
C75 C73 H73B 110.2 . . ?
C13 C74 C58 109.5(6) . . ?
C55 C74 C13 106.4(7) . . ?
C55 C74 C58 111.5(6) . . ?
C55 C74 C103 108.5(7) . . ?
C103 C74 C13 111.0(7) . . ?
C103 C74 C58 109.8(7) . . ?
C19 C75 H75A 112.3 . . ?
C19 C75 H75B 112.3 . . ?
C73 C75 C19 97.5(9) . . ?
C73 C75 H75A 112.3 . . ?
C73 C75 H75B 112.3 . . ?
H75A C75 H75B 109.9 . . ?
N3 C81 C4 113.0(10) . . ?
N3 C81 H81A 109.0 . . ?
N3 C81 H81B 109.0 . . ?
C4 C81 H81A 109.0 . . ?
C4 C81 H81B 109.0 . . ?
H81A C81 H81B 107.8 . . ?
C29 C82 H82A 110.7 . . ?
C29 C82 H82B 110.7 . . ?
C29 C82 C86 105.0(7) . . ?
H82A C82 H82B 108.8 . . ?
C86 C82 H82A 110.7 . . ?
C86 C82 H82B 110.7 . . ?
N2 C83 H83A 109.5 . . ?
N2 C83 H83B 109.5 . . ?
N2 C83 H83C 109.5 . . ?
H83A C83 H83B 109.5 . . ?
H83A C83 H83C 109.5 . . ?
H83B C83 H83C 109.5 . . ?
C11 C85 H85A 110.5 . . ?
C11 C85 H85B 110.5 . . ?
C11 C85 C87 106.2(17) . . ?
H85A C85 H85B 108.7 . . ?
C87 C85 H85A 110.5 . . ?
C87 C85 H85B 110.5 . . ?
O4 C86 C82 105.4(6) . . ?
O4 C86 H86A 110.7 . . ?
O4 C86 H86B 110.7 . . ?
C82 C86 H86A 110.7 . . ?
C82 C86 H86B 110.7 . . ?
H86A C86 H86B 108.8 . . ?
C43 C87 C85 101.4(17) . . ?
C43 C87 H87A 111.5 . . ?
C43 C87 H87B 111.5 . . ?
C85 C87 H87A 111.5 . . ?
C85 C87 H87B 111.5 . . ?
H87A C87 H87B 109.3 . . ?
O3 C95 C3 106.4(12) . . ?
O3 C95 H95A 110.4 . . ?
O3 C95 H95B 110.4 . . ?
C3 C95 H95A 110.4 . . ?
C3 C95 H95B 110.4 . . ?
H95A C95 H95B 108.6 . . ?
O3 C97 H97A 110.2 . . ?
O3 C97 H97B 110.2 . . ?
C49 C97 O3 108(2) . . ?
C49 C97 H97A 110.2 . . ?
C49 C97 H97B 110.2 . . ?
H97A C97 H97B 108.5 . . ?
C20 C100 H10D 109.5 . . ?
C20 C100 H10E 109.5 . . ?
C20 C100 H10F 109.5 . . ?
H10D C100 H10E 109.5 . . ?
H10D C100 H10F 109.5 . . ?
H10E C100 H10F 109.5 . . ?
O4 C102 C29 105.1(6) . . ?
O4 C102 H10G 110.7 . . ?
O4 C102 H10H 110.7 . . ?
C29 C102 H10G 110.7 . . ?
C29 C102 H10H 110.7 . . ?
H10G C102 H10H 108.8 . . ?
C74 C103 H10I 109.5 . . ?
C74 C103 H10J 109.5 . . ?
C74 C103 H10K 109.5 . . ?
H10I C103 H10J 109.5 . . ?
H10I C103 H10K 109.5 . . ?
H10J C103 H10K 109.5 . . ?
C35 O3AA C63 107.6(8) . . ?
H7A C7 H7B 108.7 . . ?
C33 C7 H7A 110.6 . . ?
C33 C7 H7B 110.6 . . ?
C63 C7 H7A 110.6 . . ?
C63 C7 H7B 110.6 . . ?
C63 C7 C33 105.9(9) . . ?
C7 C33 H33A 110.6 . . ?
C7 C33 H33B 110.6 . . ?
H33A C33 H33B 108.7 . . ?
C35 C33 C7 105.9(10) . . ?
C35 C33 H33A 110.6 . . ?
C35 C33 H33B 110.6 . . ?
O3AA C35 H35A 109.7 . . ?
O3AA C35 H35B 109.7 . . ?
C33 C35 O3AA 110.0(11) . . ?
C33 C35 H35A 109.7 . . ?
C33 C35 H35B 109.7 . . ?
H35A C35 H35B 108.2 . . ?
O3AA C63 C7 105.5(7) . . ?
O3AA C63 H63A 110.6 . . ?
O3AA C63 H63B 110.6 . . ?
C7 C63 H63A 110.6 . . ?
C7 C63 H63B 110.6 . . ?
H63A C63 H63B 108.8 . . ?
C39 O11 C2 110.0(9) . . ?
C99 O15 C2 107(2) . . ?
O11 C2 H2AA 110.3 . . ?
O11 C2 H2AB 110.3 . . ?
O11 C2 C96 107.1(8) . . ?
O15 C2 H2BC 110.5 . . ?
O15 C2 H2BD 110.5 . . ?
O15 C2 C96 106.0(14) . . ?
H2AA C2 H2AB 108.6 . . ?
H2BC C2 H2BD 108.7 . . ?
C96 C2 H2AA 110.3 . . ?
C96 C2 H2AB 110.3 . . ?
C96 C2 H2BC 110.5 . . ?
C96 C2 H2BD 110.5 . . ?
O11 C39 H39A 110.3 . . ?
O11 C39 H39B 110.3 . . ?
O11 C39 C67 107.0(11) . . ?
H39A C39 H39B 108.6 . . ?
C67 C39 H39A 110.3 . . ?
C67 C39 H39B 110.3 . . ?
C39 C67 H67A 109.8 . . ?
C39 C67 H67B 109.8 . . ?
C39 C67 C96 109.5(10) . . ?
H67A C67 H67B 108.2 . . ?
H67C C67 H67D 110.1 . . ?
C96 C67 H67A 109.8 . . ?
C96 C67 H67B 109.8 . . ?
C96 C67 H67C 112.6 . . ?
C96 C67 H67D 112.6 . . ?
C99 C67 H67C 112.6 . . ?
C99 C67 H67D 112.6 . . ?
C99 C67 C96 96(2) . . ?
C2 C96 H96A 111.2 . . ?
C2 C96 H96B 111.2 . . ?
C67 C96 C2 102.9(7) . . ?
C67 C96 H96A 111.2 . . ?
C67 C96 H96B 111.2 . . ?
H96A C96 H96B 109.1 . . ?
O15 C99 C67 115(3) . . ?
O15 C99 H99A 108.6 . . ?
O15 C99 H99B 108.6 . . ?
C67 C99 H99A 108.6 . . ?
C67 C99 H99B 108.6 . . ?
H99A C99 H99B 107.6 . . ?

loop_
_geom_bond_atom_site_label_1
_geom_bond_atom_site_label_2
_geom_bond_distance
_geom_bond_site_symmetry_2
_geom_bond_publ_flag
Nd0A O4AA 2.238(5) . ?
Nd0A O1AA 2.567(9) . ?
Nd0A O5AA 2.572(11) . ?
Nd0A O0AA 2.207(5) . ?
Nd0A O17 2.623(5) . ?
Nd0A O2AA 2.225(4) . ?
Nd0A N0AA 2.711(5) . ?
Nd0A N5 2.730(9) . ?
Nd0A N1AA 2.728(16) . ?
F0AA C89 1.27(2) . ?
F3AA C71 1.206(18) . ?
F4AA C71 1.53(2) . ?
F2AA C71 1.339(17) . ?
F14 C89 1.27(2) . ?
F15 C89 1.25(2) . ?
O4AA C1 1.329(8) . ?
O1AA C5 1.432(17) . ?
O1AA C79 1.422(19) . ?
O5AA C23 1.41(2) . ?
O5AA C91 1.44(2) . ?
O7AA C60 1.391(8) . ?
O7AA C80 1.421(8) . ?
O6AA C88 1.397(8) . ?
O6AA C94 1.396(8) . ?
O0AA C9 1.397(12) . ?
O0AA C45 1.42(2) . ?
O17 C38 1.463(8) . ?
O17 C61 1.440(8) . ?
O2AA C56 1.327(7) . ?
N0AA C6 1.466(8) . ?
N0AA C26 1.496(8) . ?
N0AA C70 1.516(8) . ?
N5 C57 1.486(16) . ?
N5 C59 1.453(14) . ?
N5 C69 1.467(14) . ?
N1AA C25 1.43(3) . ?
N1AA C51 1.47(2) . ?
N1AA C101 1.44(2) . ?
C1 C10 1.411(9) . ?
C1 C32 1.416(9) . ?
C5 H5A 0.9900 . ?
C5 H5B 0.9900 . ?
C5 C77 1.503(19) . ?
C6 H6AA 0.9900 . ?
C6 H6AB 0.9900 . ?
C6 H6BC 0.9900 . ?
C6 H6BD 0.9900 . ?
C6 C25 1.481(17) . ?
C6 C57 1.530(11) . ?
C8 H8 0.9500 . ?
C8 C78 1.418(9) . ?
C8 C88 1.354(10) . ?
C9 H9A 0.9900 . ?
C9 H9B 0.9900 . ?
C9 C71 1.551(19) . ?
C10 C30 1.393(9) . ?
C10 C40 1.526(9) . ?
C15 H15A 0.9800 . ?
C15 H15B 0.9800 . ?
C15 H15C 0.9800 . ?
C15 C92 1.547(10) . ?
C23 H23A 0.9900 . ?
C23 H23B 0.9900 . ?
C23 C93 1.55(2) . ?
C25 H25A 0.9900 . ?
C25 H25B 0.9900 . ?
C26 H26A 0.9900 . ?
C26 H26B 0.9900 . ?
C26 C32 1.508(9) . ?
C27 H27A 0.9800 . ?
C27 H27B 0.9800 . ?
C27 H27C 0.9800 . ?
C27 C40 1.527(9) . ?
C30 H30 0.9500 . ?
C30 C60 1.363(9) . ?
C32 C36 1.391(9) . ?
C34 C48 1.396(9) . ?
C34 C56 1.416(9) . ?
C34 C70 1.510(10) . ?
C36 H36 0.9500 . ?
C36 C60 1.383(9) . ?
C38 H38A 0.9900 . ?
C38 H38B 0.9900 . ?
C38 C90 1.485(9) . ?
C40 C76 1.552(9) . ?
C40 C84 1.565(10) . ?
C42 H42A 0.9800 . ?
C42 H42B 0.9800 . ?
C42 H42C 0.9800 . ?
C42 C92 1.545(9) . ?
C45 H45A 0.9900 . ?
C45 H45B 0.9900 . ?
C45 C89 1.56(2) . ?
C47 H47A 0.9900 . ?
C47 H47B 0.9900 . ?
C47 C91 1.51(2) . ?
C47 C93 1.49(2) . ?
C48 H48 0.9500 . ?
C48 C88 1.389(10) . ?
C51 H51A 0.9800 . ?
C51 H51B 0.9800 . ?
C51 H51C 0.9800 . ?
C53 H53A 0.9800 . ?
C53 H53B 0.9800 . ?
C53 H53C 0.9800 . ?
C53 C92 1.535(11) . ?
C56 C78 1.406(9) . ?
C57 H57A 0.9900 . ?
C57 H57B 0.9900 . ?
C59 H59A 0.9800 . ?
C59 H59B 0.9800 . ?
C59 H59C 0.9800 . ?
C61 H61A 0.9900 . ?
C61 H61B 0.9900 . ?
C61 C98 1.517(11) . ?
C65 H65A 0.9900 . ?
C65 H65B 0.9900 . ?
C65 C77 1.499(18) . ?
C65 C79 1.54(2) . ?
C69 H69A 0.9800 . ?
C69 H69B 0.9800 . ?
C69 H69C 0.9800 . ?
C70 H70A 0.9900 . ?
C70 H70B 0.9900 . ?
C76 H76A 0.9800 . ?
C76 H76B 0.9800 . ?
C76 H76C 0.9800 . ?
C77 H77A 0.9900 . ?
C77 H77B 0.9900 . ?
C78 C92 1.531(10) . ?
C79 H79A 0.9900 . ?
C79 H79B 0.9900 . ?
C80 H80A 0.9800 . ?
C80 H80B 0.9800 . ?
C80 H80C 0.9800 . ?
C84 H84A 0.9800 . ?
C84 H84B 0.9800 . ?
C84 H84C 0.9800 . ?
C90 H90A 0.9900 . ?
C90 H90B 0.9900 . ?
C90 C98 1.498(11) . ?
C91 H91A 0.9900 . ?
C91 H91B 0.9900 . ?
C93 H93A 0.9900 . ?
C93 H93B 0.9900 . ?
C94 H94A 0.9800 . ?
C94 H94B 0.9800 . ?
C94 H94C 0.9800 . ?
C98 H98A 0.9900 . ?
C98 H98B 0.9900 . ?
C101 H10A 0.9800 . ?
C101 H10B 0.9800 . ?
C101 H10C 0.9800 . ?
Nd1 O3 2.192(6) . ?
Nd1 O1 2.240(5) . ?
Nd1 O2 2.215(4) . ?
Nd1 O5 2.564(7) . ?
Nd1 O13 2.575(14) . ?
Nd1 O4 2.596(4) . ?
Nd1 N1 2.709(5) . ?
Nd1 N2 2.728(16) . ?
Nd1 N3 2.728(9) . ?
F1AA C49 1.361(16) . ?
F2 C3 1.383(13) . ?
F3 C49 1.387(17) . ?
F1 C3 1.299(13) . ?
F11 C3 1.345(11) . ?
F13 C49 1.369(15) . ?
O3 C95 1.474(14) . ?
O3 C97 1.522(19) . ?
O1 C22 1.334(8) . ?
O2 C16 1.331(7) . ?
O5 C37 1.439(14) . ?
O5 C73 1.429(15) . ?
O7 C46 1.397(8) . ?
O7 C50 1.436(8) . ?
O6 C66 1.395(9) . ?
O6 C72 1.398(8) . ?
O13 C11 1.44(2) . ?
O13 C43 1.41(2) . ?
O4 C86 1.424(8) . ?
O4 C102 1.455(8) . ?
N1 C4 1.490(8) . ?
N1 C18 1.502(8) . ?
N1 C24 1.498(8) . ?
N2 C21 1.47(3) . ?
N2 C41 1.465(18) . ?
N2 C83 1.46(3) . ?
N3 C17 1.46(3) . ?
N3 C31 1.47(3) . ?
N3 C81 1.473(12) . ?
C3 C95 1.49(2) . ?
C4 H4AA 0.9900 . ?
C4 H4AB 0.9900 . ?
C4 H4BC 0.9900 . ?
C4 H4BD 0.9900 . ?
C4 C41 1.476(16) . ?
C4 C81 1.508(12) . ?
C11 H11A 0.9900 . ?
C11 H11B 0.9900 . ?
C11 C85 1.48(2) . ?
C12 C20 1.536(9) . ?
C12 C22 1.410(9) . ?
C12 C44 1.404(9) . ?
C13 H13A 0.9800 . ?
C13 H13B 0.9800 . ?
C13 H13C 0.9800 . ?
C13 C74 1.543(11) . ?
C14 C22 1.424(9) . ?
C14 C24 1.521(9) . ?
C14 C52 1.373(9) . ?
C16 C28 1.406(10) . ?
C16 C58 1.422(9) . ?
C17 H17A 0.9800 . ?
C17 H17B 0.9800 . ?
C17 H17C 0.9800 . ?
C18 H18A 0.9900 . ?
C18 H18B 0.9900 . ?
C18 C28 1.487(9) . ?
C19 H19A 0.9900 . ?
C19 H19B 0.9900 . ?
C19 C37 1.487(13) . ?
C19 C75 1.569(16) . ?
C20 C54 1.557(9) . ?
C20 C62 1.547(9) . ?
C20 C100 1.516(10) . ?
C21 H21A 0.9800 . ?
C21 H21B 0.9800 . ?
C21 H21C 0.9800 . ?
C24 H24A 0.9900 . ?
C24 H24B 0.9900 . ?
C28 C64 1.417(9) . ?
C29 H29A 0.9900 . ?
C29 H29B 0.9900 . ?
C29 C82 1.487(12) . ?
C29 C102 1.503(10) . ?
C31 H31A 0.9800 . ?
C31 H31B 0.9800 . ?
C31 H31C 0.9800 . ?
C37 H37A 0.9900 . ?
C37 H37B 0.9900 . ?
C41 H41A 0.9900 . ?
C41 H41B 0.9900 . ?
C43 H43A 0.9900 . ?
C43 H43B 0.9900 . ?
C43 C87 1.50(2) . ?
C44 H44 0.9500 . ?
C44 C46 1.371(9) . ?
C46 C52 1.353(9) . ?
C49 C97 1.50(2) . ?
C50 H50A 0.9800 . ?
C50 H50B 0.9800 . ?
C50 H50C 0.9800 . ?
C52 H52 0.9500 . ?
C54 H54A 0.9800 . ?
C54 H54B 0.9800 . ?
C54 H54C 0.9800 . ?
C55 H55A 0.9800 . ?
C55 H55B 0.9800 . ?
C55 H55C 0.9800 . ?
C55 C74 1.535(11) . ?
C58 C68 1.414(9) . ?
C58 C74 1.557(10) . ?
C62 H62A 0.9800 . ?
C62 H62B 0.9800 . ?
C62 H62C 0.9800 . ?
C64 H64 0.9500 . ?
C64 C72 1.374(10) . ?
C66 H66A 0.9800 . ?
C66 H66B 0.9800 . ?
C66 H66C 0.9800 . ?
C68 H68 0.9500 . ?
C68 C72 1.357(10) . ?
C73 H73A 0.9900 . ?
C73 H73B 0.9900 . ?
C73 C75 1.510(15) . ?
C74 C103 1.539(11) . ?
C75 H75A 0.9900 . ?
C75 H75B 0.9900 . ?
C81 H81A 0.9900 . ?
C81 H81B 0.9900 . ?
C82 H82A 0.9900 . ?
C82 H82B 0.9900 . ?
C82 C86 1.518(10) . ?
C83 H83A 0.9800 . ?
C83 H83B 0.9800 . ?
C83 H83C 0.9800 . ?
C85 H85A 0.9900 . ?
C85 H85B 0.9900 . ?
C85 C87 1.55(2) . ?
C86 H86A 0.9900 . ?
C86 H86B 0.9900 . ?
C87 H87A 0.9900 . ?
C87 H87B 0.9900 . ?
C95 H95A 0.9900 . ?
C95 H95B 0.9900 . ?
C97 H97A 0.9900 . ?
C97 H97B 0.9900 . ?
C100 H10D 0.9800 . ?
C100 H10E 0.9800 . ?
C100 H10F 0.9800 . ?
C102 H10G 0.9900 . ?
C102 H10H 0.9900 . ?
C103 H10I 0.9800 . ?
C103 H10J 0.9800 . ?
C103 H10K 0.9800 . ?
O3AA C35 1.419(11) . ?
O3AA C63 1.423(10) . ?
C7 H7A 0.9900 . ?
C7 H7B 0.9900 . ?
C7 C33 1.458(13) . ?
C7 C63 1.456(12) . ?
C33 H33A 0.9900 . ?
C33 H33B 0.9900 . ?
C33 C35 1.386(16) . ?
C35 H35A 0.9900 . ?
C35 H35B 0.9900 . ?
C63 H63A 0.9900 . ?
C63 H63B 0.9900 . ?
O11 C2 1.416(12) . ?
O11 C39 1.403(17) . ?
O15 C2 1.384(18) . ?
O15 C99 1.29(4) . ?
C2 H2AA 0.9900 . ?
C2 H2AB 0.9900 . ?
C2 H2BC 0.9900 . ?
C2 H2BD 0.9900 . ?
C2 C96 1.512(11) . ?
C39 H39A 0.9900 . ?
C39 H39B 0.9900 . ?
C39 C67 1.442(15) . ?
C67 H67A 0.9900 . ?
C67 H67B 0.9900 . ?
C67 H67C 0.9900 . ?
C67 H67D 0.9900 . ?
C67 C96 1.488(13) . ?
C67 C99 1.48(2) . ?
C96 H96A 0.9900 . ?
C96 H96B 0.9900 . ?
C99 H99A 0.9900 . ?
C99 H99B 0.9900 . ?

loop_
_geom_torsion_atom_site_label_1
_geom_torsion_atom_site_label_2
_geom_torsion_atom_site_label_3
_geom_torsion_atom_site_label_4
_geom_torsion
_geom_torsion_site_symmetry_1
_geom_torsion_site_symmetry_2
_geom_torsion_site_symmetry_3
_geom_torsion_site_symmetry_4
_geom_torsion_publ_flag
Nd0A O4AA C1 C10 140.0(5) . . . . ?
Nd0A O4AA C1 C32 -39.5(10) . . . . ?
Nd0A O1AA C5 C77 -136.6(18) . . . . ?
Nd0A O1AA C79 C65 125.5(16) . . . . ?
Nd0A O5AA C23 C93 145.8(18) . . . . ?
Nd0A O5AA C91 C47 -122(2) . . . . ?
Nd0A O0AA C9 C71 -176.7(14) . . . . ?
Nd0A O0AA C45 C89 -172.8(9) . . . . ?
Nd0A O17 C38 C90 -131.4(5) . . . . ?
Nd0A O17 C61 C98 142.2(6) . . . . ?
Nd0A O2AA C56 C34 36.0(10) . . . . ?
Nd0A O2AA C56 C78 -142.8(6) . . . . ?
Nd0A N0AA C6 C25 32.5(12) . . . . ?
Nd0A N0AA C6 C57 -32.4(7) . . . . ?
Nd0A N0AA C26 C32 -68.3(6) . . . . ?
Nd0A N0AA C70 C34 66.3(6) . . . . ?
Nd0A N5 C57 C6 -43.9(11) . . . . ?
Nd0A N1AA C25 C6 49(2) . . . . ?
O4AA C1 C10 C30 -177.5(6) . . . . ?
O4AA C1 C10 C40 4.1(9) . . . . ?
O4AA C1 C32 C26 -8.8(9) . . . . ?
O4AA C1 C32 C36 176.8(6) . . . . ?
O1AA C5 C77 C65 22(3) . . . . ?
O5AA C23 C93 C47 -36(3) . . . . ?
O0AA C9 C71 F3AA 61.6(18) . . . . ?
O0AA C9 C71 F4AA 174.1(10) . . . . ?
O0AA C9 C71 F2AA -68.3(16) . . . . ?
O0AA C45 C89 F0AA 179.5(19) . . . . ?
O0AA C45 C89 F14 65(3) . . . . ?
O0AA C45 C89 F15 -51(3) . . . . ?
O17 C38 C90 C98 -30.8(8) . . . . ?
O17 C61 C98 C90 3.2(10) . . . . ?
O2AA C56 C78 C8 177.7(6) . . . . ?
O2AA C56 C78 C92 -3.6(10) . . . . ?
N0AA C6 C25 N1AA -55(2) . . . . ?
N0AA C6 C57 N5 51.8(10) . . . . ?
N0AA C26 C32 C1 67.2(8) . . . . ?
N0AA C26 C32 C36 -118.4(7) . . . . ?
C1 C10 C30 C60 -0.6(10) . . . . ?
C1 C10 C40 C27 178.2(6) . . . . ?
C1 C10 C40 C76 60.4(8) . . . . ?
C1 C10 C40 C84 -60.6(8) . . . . ?
C1 C32 C36 C60 2.1(10) . . . . ?
C5 O1AA C79 C65 -14(2) . . . . ?
C6 N0AA C26 C32 59.4(7) . . . . ?
C6 N0AA C70 C34 -60.4(7) . . . . ?
C8 C78 C92 C15 0.1(10) . . . . ?
C8 C78 C92 C42 118.8(7) . . . . ?
C8 C78 C92 C53 -119.2(8) . . . . ?
C10 C1 C32 C26 171.8(6) . . . . ?
C10 C1 C32 C36 -2.7(9) . . . . ?
C10 C30 C60 O7AA -178.8(6) . . . . ?
C10 C30 C60 C36 0.0(10) . . . . ?
C23 O5AA C91 C47 15(3) . . . . ?
C26 N0AA C6 C25 -90.4(12) . . . . ?
C26 N0AA C6 C57 -155.4(6) . . . . ?
C26 N0AA C70 C34 -179.7(5) . . . . ?
C26 C32 C36 C60 -172.3(6) . . . . ?
C30 C10 C40 C27 -0.2(9) . . . . ?
C30 C10 C40 C76 -118.0(7) . . . . ?
C30 C10 C40 C84 121.1(7) . . . . ?
C32 C1 C10 C30 1.9(9) . . . . ?
C32 C1 C10 C40 -176.5(6) . . . . ?
C32 C36 C60 O7AA 178.2(6) . . . . ?
C32 C36 C60 C30 -0.8(10) . . . . ?
C34 C48 C88 O6AA -176.4(6) . . . . ?
C34 C48 C88 C8 -2.1(11) . . . . ?
C34 C56 C78 C8 -1.2(10) . . . . ?
C34 C56 C78 C92 177.6(6) . . . . ?
C38 O17 C61 C98 -22.5(8) . . . . ?
C38 C90 C98 C61 16.8(9) . . . . ?
C40 C10 C30 C60 177.8(6) . . . . ?
C48 C34 C56 O2AA -176.6(6) . . . . ?
C48 C34 C56 C78 2.2(10) . . . . ?
C48 C34 C70 N0AA 119.9(7) . . . . ?
C51 N1AA C25 C6 173(2) . . . . ?
C56 C34 C48 C88 -0.6(10) . . . . ?
C56 C34 C70 N0AA -66.2(8) . . . . ?
C56 C78 C92 C15 -178.6(7) . . . . ?
C56 C78 C92 C42 -59.9(9) . . . . ?
C56 C78 C92 C53 62.1(9) . . . . ?
C59 N5 C57 C6 -169.4(9) . . . . ?
C61 O17 C38 C90 33.6(8) . . . . ?
C69 N5 C57 C6 70.9(12) . . . . ?
C70 N0AA C6 C25 153.8(12) . . . . ?
C70 N0AA C6 C57 88.9(7) . . . . ?
C70 N0AA C26 C32 178.4(5) . . . . ?
C70 C34 C48 C88 173.3(6) . . . . ?
C70 C34 C56 O2AA 9.7(9) . . . . ?
C70 C34 C56 C78 -171.5(6) . . . . ?
C77 C65 C79 O1AA 27(3) . . . . ?
C78 C8 C88 O6AA 178.0(6) . . . . ?
C78 C8 C88 C48 3.2(12) . . . . ?
C79 O1AA C5 C77 -5(2) . . . . ?
C79 C65 C77 C5 -29(3) . . . . ?
C80 O7AA C60 C30 -12.6(9) . . . . ?
C80 O7AA C60 C36 168.6(6) . . . . ?
C88 C8 C78 C56 -1.5(11) . . . . ?
C88 C8 C78 C92 179.7(7) . . . . ?
C91 O5AA C23 C93 14(3) . . . . ?
C91 C47 C93 C23 43(3) . . . . ?
C93 C47 C91 O5AA -39(4) . . . . ?
C94 O6AA C88 C8 146.5(7) . . . . ?
C94 O6AA C88 C48 -38.8(11) . . . . ?
C101 N1AA C25 C6 -66(3) . . . . ?
Nd1 O3 C95 C3 -179.4(10) . . . . ?
Nd1 O3 C97 C49 -177.5(10) . . . . ?
Nd1 O1 C22 C12 134.7(6) . . . . ?
Nd1 O1 C22 C14 -43.0(9) . . . . ?
Nd1 O2 C16 C28 29.8(10) . . . . ?
Nd1 O2 C16 C58 -149.7(6) . . . . ?
Nd1 O5 C37 C19 144.4(8) . . . . ?
Nd1 O5 C73 C75 -169.7(8) . . . . ?
Nd1 O13 C11 C85 149(2) . . . . ?
Nd1 O13 C43 C87 -130(2) . . . . ?
Nd1 O4 C86 C82 -131.5(5) . . . . ?
Nd1 O4 C102 C29 134.1(6) . . . . ?
Nd1 N1 C4 C41 33.0(11) . . . . ?
Nd1 N1 C4 C81 -31.6(7) . . . . ?
Nd1 N1 C18 C28 65.3(6) . . . . ?
Nd1 N1 C24 C14 -66.1(6) . . . . ?
Nd1 N2 C41 C4 45(3) . . . . ?
Nd1 N3 C81 C4 -45.4(16) . . . . ?
F1AA C49 C97 O3 -62(2) . . . . ?
F2 C3 C95 O3 -63.3(15) . . . . ?
F3 C49 C97 O3 61(2) . . . . ?
F1 C3 C95 O3 47.6(19) . . . . ?
F11 C3 C95 O3 -177.0(11) . . . . ?
F13 C49 C97 O3 156(2) . . . . ?
O2 C16 C28 C18 10.2(9) . . . . ?
O2 C16 C28 C64 -176.5(6) . . . . ?
O2 C16 C58 C68 174.5(6) . . . . ?
O2 C16 C58 C74 -2.4(10) . . . . ?
O5 C73 C75 C19 37.4(13) . . . . ?
O7 C46 C52 C14 177.9(6) . . . . ?
O13 C11 C85 C87 -15(4) . . . . ?
O13 C43 C87 C85 -20(4) . . . . ?
N1 C4 C41 N2 -52(2) . . . . ?
N1 C4 C81 N3 52.4(12) . . . . ?
N1 C18 C28 C16 -63.4(9) . . . . ?
N1 C18 C28 C64 123.2(7) . . . . ?
C4 N1 C18 C28 -60.6(8) . . . . ?
C4 N1 C24 C14 60.6(7) . . . . ?
C11 O13 C43 C87 12(4) . . . . ?
C11 C85 C87 C43 20(4) . . . . ?
C12 C44 C46 O7 179.6(6) . . . . ?
C12 C44 C46 C52 -2.6(10) . . . . ?
C16 C28 C64 C72 0.0(10) . . . . ?
C16 C58 C68 C72 4.2(10) . . . . ?
C16 C58 C74 C13 -58.2(9) . . . . ?
C16 C58 C74 C55 -175.7(7) . . . . ?
C16 C58 C74 C103 64.0(9) . . . . ?
C17 N3 C81 C4 72.3(12) . . . . ?
C18 N1 C4 C41 154.3(10) . . . . ?
C18 N1 C4 C81 89.7(7) . . . . ?
C18 N1 C24 C14 179.0(5) . . . . ?
C18 C28 C64 C72 173.5(6) . . . . ?
C20 C12 C22 O1 5.4(10) . . . . ?
C20 C12 C22 C14 -176.9(6) . . . . ?
C20 C12 C44 C46 179.6(6) . . . . ?
C21 N2 C41 C4 166(2) . . . . ?
C22 C12 C20 C54 59.2(8) . . . . ?
C22 C12 C20 C62 177.2(6) . . . . ?
C22 C12 C20 C100 -62.4(8) . . . . ?
C22 C12 C44 C46 2.4(10) . . . . ?
C22 C14 C24 N1 67.0(8) . . . . ?
C22 C14 C52 C46 2.8(10) . . . . ?
C24 N1 C4 C41 -89.6(11) . . . . ?
C24 N1 C4 C81 -154.2(6) . . . . ?
C24 N1 C18 C28 -179.3(6) . . . . ?
C24 C14 C22 O1 -8.5(9) . . . . ?
C24 C14 C22 C12 173.7(6) . . . . ?
C24 C14 C52 C46 -173.7(6) . . . . ?
C28 C16 C58 C68 -5.1(10) . . . . ?
C28 C16 C58 C74 178.0(6) . . . . ?
C28 C64 C72 O6 -177.8(6) . . . . ?
C28 C64 C72 C68 -1.1(11) . . . . ?
C29 C82 C86 O4 -22.7(9) . . . . ?
C31 N3 C81 C4 -170.0(10) . . . . ?
C37 O5 C73 C75 -26.1(14) . . . . ?
C37 C19 C75 C73 -35.4(13) . . . . ?
C43 O13 C11 C85 2(4) . . . . ?
C44 C12 C20 C54 -117.8(7) . . . . ?
C44 C12 C20 C62 0.1(9) . . . . ?
C44 C12 C20 C100 120.6(7) . . . . ?
C44 C12 C22 O1 -177.4(6) . . . . ?
C44 C12 C22 C14 0.3(9) . . . . ?
C44 C46 C52 C14 -0.1(10) . . . . ?
C50 O7 C46 C44 -15.2(9) . . . . ?
C50 O7 C46 C52 166.8(6) . . . . ?
C52 C14 C22 O1 174.9(6) . . . . ?
C52 C14 C22 C12 -2.8(9) . . . . ?
C52 C14 C24 N1 -116.4(7) . . . . ?
C58 C16 C28 C18 -170.2(6) . . . . ?
C58 C16 C28 C64 3.1(10) . . . . ?
C58 C68 C72 O6 175.9(6) . . . . ?
C58 C68 C72 C64 -1.1(11) . . . . ?
C66 O6 C72 C64 -41.8(10) . . . . ?
C66 O6 C72 C68 141.3(7) . . . . ?
C68 C58 C74 C13 125.1(7) . . . . ?
C68 C58 C74 C55 7.5(10) . . . . ?
C68 C58 C74 C103 -112.8(8) . . . . ?
C73 O5 C37 C19 1.4(13) . . . . ?
C74 C58 C68 C72 -179.0(7) . . . . ?
C75 C19 C37 O5 22.4(13) . . . . ?
C82 C29 C102 O4 16.6(10) . . . . ?
C83 N2 C41 C4 -70(2) . . . . ?
C86 O4 C102 C29 -31.8(8) . . . . ?
C102 O4 C86 C82 34.0(8) . . . . ?
C102 C29 C82 C86 3.3(10) . . . . ?
C7 C33 C35 O3AA 12.8(16) . . . . ?
C33 C7 C63 O3AA 22.1(12) . . . . ?
C35 O3AA C63 C7 -14.6(12) . . . . ?
C63 O3AA C35 C33 1.1(15) . . . . ?
C63 C7 C33 C35 -21.5(15) . . . . ?
O11 C2 C96 C67 14.1(12) . . . . ?
O11 C39 C67 C96 -7.6(19) . . . . ?
O15 C2 C96 C67 -28(2) . . . . ?
C2 O11 C39 C67 17.2(18) . . . . ?
C2 O15 C99 C67 17(5) . . . . ?
C39 O11 C2 C96 -19.9(14) . . . . ?
C39 C67 C96 C2 -4.0(16) . . . . ?
C96 C67 C99 O15 -34(4) . . . . ?
C99 O15 C2 C96 8(4) . . . . ?
C99 C67 C96 C2 34(2) . . . . ?
